data_7708430
loop_
_publ_author_name
'Schnepf, Andreas'
'Schrenk, Claudio'
'Kimmich, Roman'

_publ_section_title
;
 Higher stability within metalloid tin clusters via Cation-Anion
 interaction.
;
_journal_name_full 'Dalton Transactions'
_journal_paper_doi 10.1039/D1DT02591K
_journal_year 2021
_chemical_formula_moiety 'C54 H148 K N2 Si16 Sn10, C18 H48 K N6'
_chemical_formula_sum 'C72 H196 K2 N8 Si16 Sn10'
_chemical_formula_weight 2888.90
_chemical_properties_physical Air-sensitive,Moisture-sensitive
_space_group_crystal_system monoclinic
_space_group_IT_number 14
_space_group_name_Hall '-P 2yn'
_space_group_name_H-M_alt 'P 1 21/n 1'
_atom_sites_solution_hydrogens geom
_atom_sites_solution_primary dual
_audit_creation_date 2021-01-27
_audit_creation_method
;
Olex2 1.2
(compiled 2018.05.29 svn.r3508 for OlexSys, GUI svn.r5506)
;
_audit_update_record
;
2021-07-27 deposited with the CCDC.	2021-09-24 downloaded from the CCDC.
;
_cell_angle_alpha 90
_cell_angle_beta 92.523(3)
_cell_angle_gamma 90
_cell_formula_units_Z 4
_cell_length_a 18.108(3)
_cell_length_b 30.136(4)
_cell_length_c 23.877(3)
_cell_measurement_reflns_used 9283
_cell_measurement_temperature 100
_cell_measurement_theta_max 26.395
_cell_measurement_theta_min 2.193
_cell_volume 13017(3)
_computing_cell_refinement 'SAINT V8.40A (Bruker, 2016)'
_computing_data_reduction 'SAINT V8.40A (Bruker, 2016)'
_computing_molecular_graphics 'Olex2 (Dolomanov et al., 2009)'
_computing_publication_material 'Olex2 (Dolomanov et al., 2009)'
_computing_structure_refinement 'ShelXL (Sheldrick, 2015)'
_computing_structure_solution 'ShelXT (Sheldrick, 2015)'
_diffrn_ambient_temperature 100.0
_diffrn_detector 'Bruker APEX2 area detector'
_diffrn_detector_area_resol_mean 7.9
_diffrn_detector_type 'CCD area detector'
_diffrn_measured_fraction_theta_full 0.999
_diffrn_measured_fraction_theta_max 0.999
_diffrn_measurement_device 'three-circle diffractometer'
_diffrn_measurement_device_type 'Bruker SMART APEX2 area detector'
_diffrn_measurement_method '\w and \f scans'
_diffrn_radiation_monochromator 'mirror optics'
_diffrn_radiation_probe x-ray
_diffrn_radiation_type MoK\a
_diffrn_radiation_wavelength 0.71073
_diffrn_reflns_av_R_equivalents 0.0898
_diffrn_reflns_av_unetI/netI 0.0359
_diffrn_reflns_Laue_measured_fraction_full 0.999
_diffrn_reflns_Laue_measured_fraction_max 0.999
_diffrn_reflns_limit_h_max 22
_diffrn_reflns_limit_h_min -22
_diffrn_reflns_limit_k_max 37
_diffrn_reflns_limit_k_min -37
_diffrn_reflns_limit_l_max 29
_diffrn_reflns_limit_l_min -29
_diffrn_reflns_number 346768
_diffrn_reflns_point_group_measured_fraction_full 0.999
_diffrn_reflns_point_group_measured_fraction_max 0.999
_diffrn_reflns_theta_full 25.242
_diffrn_reflns_theta_max 25.999
_diffrn_reflns_theta_min 2.114
_diffrn_source 'microfocus sealed X-ray tube'
_diffrn_source_type 'Incoatec I\ms'
_exptl_absorpt_coefficient_mu 2.128
_exptl_absorpt_correction_T_max 0.7461
_exptl_absorpt_correction_T_min 0.5505
_exptl_absorpt_correction_type multi-scan
_exptl_absorpt_process_details
'SADABS-2016/2 (Bruker,2016/2) was used for absorption correction. wR2(int) was 0.1406 before and 0.0735 after correction. The Ratio of minimum to maximum transmission is 0.7378. The \l/2 correction factor is Not present.'
_exptl_crystal_colour black
_exptl_crystal_colour_primary black
_exptl_crystal_density_diffrn 1.474
_exptl_crystal_description plank
_exptl_crystal_F_000 5784
_exptl_crystal_recrystallization_method 'Re-crystallisation from solvent: pentane'
_exptl_crystal_size_max 0.483
_exptl_crystal_size_mid 0.088
_exptl_crystal_size_min 0.052
_refine_diff_density_max 1.682
_refine_diff_density_min -0.853
_refine_diff_density_rms 0.149
_refine_ls_extinction_method none
_refine_ls_goodness_of_fit_ref 1.176
_refine_ls_hydrogen_treatment constr
_refine_ls_matrix_type full
_refine_ls_number_parameters 1219
_refine_ls_number_reflns 25575
_refine_ls_number_restraints 408
_refine_ls_restrained_S_all 1.173
_refine_ls_R_factor_all 0.0733
_refine_ls_R_factor_gt 0.0477
_refine_ls_shift/su_max 0.001
_refine_ls_shift/su_mean 0.000
_refine_ls_structure_factor_coef Fsqd
_refine_ls_weighting_details 'w=1/[\s^2^(Fo^2^)+(0.0331P)^2^+100.9207P] where P=(Fo^2^+2Fc^2^)/3'
_refine_ls_weighting_scheme calc
_refine_ls_wR_factor_gt 0.1048
_refine_ls_wR_factor_ref 0.1291
_reflns_Friedel_coverage 0.000
_reflns_number_gt 19611
_reflns_number_total 25575
_reflns_threshold_expression 'I > 2\s(I)'
_cod_data_source_file d1dt02591k2.cif
_cod_data_source_block 4_sq
_cod_original_cell_volume 13018(3)
_cod_database_code 7708430
_shelx_shelxl_version_number 2014/7
_shelx_space_group_comment
;
The symmetry employed for this shelxl refinement is uniquely defined
by the following loop, which should always be used as a source of
symmetry information in preference to the above space-group names.
They are only intended as comments.
;
_olex2_refinement_description
;
1. Fixed Uiso
 At 1.2 times of:
  All C(H,H) groups, All C(H,H,H,H) groups
 At 1.5 times of:
  All C(H,H,H) groups, All C(H,H,H,H,H,H) groups
2. Restrained distances
 Si74-C741 = Si74-C742 = Si74-C746
 1.98 with sigma of 0.02
 Si74-C743 = Si74-C744 = Si74-C745
 2.84 with sigma of 0.02
 C742-C743 = C742-C744 = C742-C745
 1.54 with sigma of 0.02
 C734-C733 \\sim C733-C735 \\sim C736-C733
 with sigma of 0.02
 C644-C643 \\sim C645-C643 \\sim C633-C636 \\sim C633-C635 \\sim C634-C633
 with sigma of 0.02
 N806-C809 \\sim N806-C805
 with sigma of 0.02
 N802-C801 \\sim N802-C811
 with sigma of 0.02
3. Uiso/Uaniso restraints and constraints
C634 \\sim C635 \\sim C636 \\sim C644 \\sim C645 \\sim C646: within 5A with
sigma of 0.01 and sigma for terminal atoms of 0.02
Si73 \\sim Si75: within 2A with sigma of 0.01 and sigma for terminal atoms of
0.02
Si72 \\sim Si74: within 2A with sigma of 0.01 and sigma for terminal atoms of
0.02
C722 \\sim C741: within 2A with sigma of 0.01 and sigma for terminal atoms of
0.02
C732 \\sim C752: within 2A with sigma of 0.01 and sigma for terminal atoms of
0.02
Si63 \\sim Si64: within 2A with sigma of 0.01 and sigma for terminal atoms of
0.02
C912 \\sim C917: within 2A with sigma of 0.01 and sigma for terminal atoms of
0.02
C913 \\sim C918: within 2A with sigma of 0.01 and sigma for terminal atoms of
0.02
C916 \\sim C919: within 2A with sigma of 0.01 and sigma for terminal atoms of
0.02
C915 \\sim C920: within 2A with sigma of 0.01 and sigma for terminal atoms of
0.02
C804 \\sim C805 \\sim C809 \\sim C810: within 2A with sigma of 0.01 and sigma
for terminal atoms of 0.02
C801 \\sim C811: within 2A with sigma of 0.01 and sigma for terminal atoms of
0.02
C925 \\sim C928: within 2A with sigma of 0.01 and sigma for terminal atoms of
0.02
Uanis(C114) \\sim Ueq, Uanis(C116) \\sim Ueq, Uanis(C115) \\sim Ueq: with sigma
of 0.01 and sigma for terminal atoms of 0.02
Uanis(C643) \\sim Ueq, Uanis(C633) \\sim Ueq: with sigma of 0.01 and sigma for
terminal atoms of 0.02
Uanis(C632) \\sim Ueq, Uanis(C642) \\sim Ueq, Uanis(C631) \\sim Ueq,
Uanis(C641) \\sim Ueq: with sigma of 0.01 and sigma for terminal atoms of 0.02
Uanis(C721) \\sim Ueq, Uanis(C743) \\sim Ueq, Uanis(C742) \\sim Ueq,
Uanis(C744) \\sim Ueq, Uanis(C745) \\sim Ueq, Uanis(C732) \\sim Ueq,
Uanis(C752) \\sim Ueq: with sigma of 0.01 and sigma for terminal atoms of 0.02
Uanis(C746) \\sim Ueq, Uanis(C723) \\sim Ueq: with sigma of 0.01 and sigma for
terminal atoms of 0.02
Uanis(C732) \\sim Ueq, Uanis(C751) \\sim Ueq: with sigma of 0.005 and sigma for
terminal atoms of 0.01
Uanis(Si64) \\sim Ueq, Uanis(Si63) \\sim Ueq: with sigma of 0.01 and sigma for
terminal atoms of 0.02
Uanis(C927) \\sim Ueq, Uanis(C930) \\sim Ueq, Uanis(C926) \\sim Ueq,
Uanis(C929) \\sim Ueq: with sigma of 0.01 and sigma for terminal atoms of 0.02
Uanis(C912) \\sim Ueq, Uanis(C917) \\sim Ueq: with sigma of 0.01 and sigma for
terminal atoms of 0.02
Uanis(C913) \\sim Ueq, Uanis(C918) \\sim Ueq: with sigma of 0.01 and sigma for
terminal atoms of 0.02
Uanis(C928) \\sim Ueq, Uanis(C925) \\sim Ueq: with sigma of 0.01 and sigma for
terminal atoms of 0.02
Uanis(N931) \\sim Ueq: with sigma of 0.01 and sigma for terminal atoms of 0.02
4. Others
 Sof(Si64)=Sof(C641)=Sof(H64A)=Sof(H64B)=Sof(H64C)=Sof(C642)=Sof(H64D)=
 Sof(H64E)=Sof(H64F)=Sof(C643)=Sof(C644)=Sof(H64G)=Sof(H64H)=Sof(H64I)=
 Sof(C645)=Sof(H64J)=Sof(H64K)=Sof(H64L)=Sof(C646)=Sof(H64M)=Sof(H64N)=
 Sof(H64O)=Sof(C809)=Sof(H80Q)=Sof(H80R)=Sof(C810)=Sof(H81A)=Sof(H81B)=
 Sof(C811)=Sof(H81E)=Sof(H81C)=Sof(H81D)=1-FVAR(1)
 Sof(Si63)=Sof(C631)=Sof(H63A)=Sof(H63B)=Sof(H63C)=Sof(C632)=Sof(H63D)=
 Sof(H63E)=Sof(H63F)=Sof(C633)=Sof(C634)=Sof(H63G)=Sof(H63H)=Sof(H63I)=
 Sof(C635)=Sof(H63J)=Sof(H63K)=Sof(H63L)=Sof(C636)=Sof(H63M)=Sof(H63N)=
 Sof(H63O)=Sof(C801)=Sof(H80A)=Sof(H80B)=Sof(H80C)=Sof(C804)=Sof(H80G)=
 Sof(H80H)=Sof(C805)=Sof(H80I)=Sof(H80J)=FVAR(1)
 Sof(Si74)=Sof(Si75)=Sof(H73D)=Sof(H73E)=Sof(H73F)=Sof(C741)=Sof(H74D)=
 Sof(H74E)=Sof(H74F)=Sof(C742)=Sof(C743)=Sof(H74G)=Sof(H74H)=Sof(H74I)=
 Sof(C744)=Sof(H74J)=Sof(H74K)=Sof(H74L)=Sof(C745)=Sof(H74M)=Sof(H74N)=
 Sof(H74O)=Sof(C746)=Sof(H74A)=Sof(H74B)=Sof(H74C)=Sof(C751)=Sof(H75A)=
 Sof(H75B)=Sof(H75C)=Sof(C752)=Sof(H75D)=Sof(H75E)=Sof(H75F)=1-FVAR(2)
 Sof(Si72)=Sof(Si73)=Sof(C721)=Sof(H72A)=Sof(H72B)=Sof(H72C)=Sof(C722)=
 Sof(H72D)=Sof(H72E)=Sof(H72F)=Sof(C723)=Sof(H72G)=Sof(H72H)=Sof(H72I)=
 Sof(H73A)=Sof(H73B)=Sof(H73C)=Sof(C732)=Sof(H73G)=Sof(H73H)=Sof(H73I)=
 Sof(C733)=Sof(C734)=Sof(H73J)=Sof(H73K)=Sof(H73L)=Sof(C735)=Sof(H73M)=
 Sof(H73N)=Sof(H73O)=Sof(C736)=Sof(H73P)=Sof(H73Q)=Sof(H73R)=FVAR(2)
 Sof(C917)=Sof(H91N)=Sof(H91O)=Sof(C918)=Sof(H91P)=Sof(H91Q)=Sof(C919)=
 Sof(H91R)=Sof(H91S)=Sof(H91T)=Sof(C920)=Sof(H92A)=Sof(H92B)=Sof(H92C)=
 Sof(H92J)=Sof(H92K)=Sof(C925)=Sof(H92N)=Sof(H92O)=Sof(C926)=Sof(H92P)=
 Sof(H92Q)=Sof(H92R)=Sof(C927)=Sof(H92S)=Sof(H92T)=Sof(H92U)=1-FVAR(3)
 Sof(C912)=Sof(H91D)=Sof(H91E)=Sof(C913)=Sof(H91F)=Sof(H91G)=Sof(C915)=
 Sof(H91H)=Sof(H91I)=Sof(H91J)=Sof(C916)=Sof(H91K)=Sof(H91L)=Sof(H91M)=
 Sof(H92L)=Sof(H92M)=Sof(C928)=Sof(H92V)=Sof(H92W)=Sof(C929)=Sof(H)=Sof(H92X)=
 Sof(H92Y)=Sof(C930)=Sof(H93A)=Sof(H93B)=Sof(H93C)=FVAR(3)
5.a Secondary CH2 refined with riding coordinates:
 C804(H80G,H80H), C805(H80I,H80J), C809(H80Q,H80R), C810(H81A,H81B), C904(H90G,
 H90H), C905(H90I,H90J), C912(H91D,H91E), C913(H91F,H91G), C917(H91N,H91O),
 C918(H91P,H91Q), C924(H92J,H92K), C924(H92L,H92M), C925(H92N,H92O), C928(H92V,
 H92W)
5.b Me refined with riding coordinates:
 C111(H11A,H11B,H11C), C112(H11D,H11E,H11F), C114(H11G,H11H,H11I), C115(H11J,
 H11K,H11L), C116(H11M,H11N,H11O), C121(H12C,H12A,H12B), C122(H12D,H12E,H12F),
 C123(H12G,H12H,H12I), C131(H13A,H13B,H13C), C132(H13D,H13E,H13F), C133(H13G,
 H13H,H13I), C511(H51A,H51B,H51C), C512(H51D,H51E,H51F), C513(H51G,H51H,H51I),
 C521(H52A,H52B,H52C), C522(H52D,H52E,H52F), C523(H52G,H52H,H52I), C531(H53A,
 H53B,H53C), C532(H53D,H53E,H53F), C534(H53G,H53H,H53I), C535(H53J,H53K,H53L),
 C536(H53M,H53N,H53O), C611(H61A,H61B,H61C), C612(H61D,H61E,H61F), C613(H61G,
 H61H,H61I), C621(H62A,H62B,H62C), C622(H62D,H62E,H62F), C623(H62G,H62H,H62I),
 C631(H63A,H63B,H63C), C632(H63D,H63E,H63F), C634(H63G,H63H,H63I), C635(H63J,
 H63K,H63L), C636(H63M,H63N,H63O), C641(H64A,H64B,H64C), C642(H64D,H64E,H64F),
 C644(H64G,H64H,H64I), C645(H64J,H64K,H64L), C646(H64M,H64N,H64O), C711(H71A,
 H71B,H71C), C712(H71D,H71E,H71F), C713(H71G,H71H,H71I), C721(H72A,H72B,H72C),
 C722(H72D,H72E,H72F), C723(H72G,H72H,H72I), C731(H73A,H73B,H73C), C731(H73D,
 H73E,H73F), C732(H73G,H73H,H73I), C734(H73J,H73K,H73L), C735(H73M,H73N,H73O),
 C736(H73P,H73Q,H73R), C741(H74D,H74E,H74F), C743(H74G,H74H,H74I), C744(H74J,
 H74K,H74L), C745(H74M,H74N,H74O), C746(H74A,H74B,H74C), C751(H75A,H75B,H75C),
 C752(H75D,H75E,H75F), C801(H80A,H80B,H80C), C803(H80D,H80E,H80F), C807(H80K,
 H80L,H80M), C808(H80N,H80O,H80P), C811(H81E,H81C,H81D), C901(H90A,H90B,H90C),
 C902(H90D,H90E,H90F), C907(H90K,H90L,H90M), C908(H90N,H90O,H90P), C909(H90Q,
 H90R,H90S), C910(H91A,H91B,H91C), C915(H91H,H91I,H91J), C916(H91K,H91L,H91M),
 C919(H91R,H91S,H91T), C920(H92A,H92B,H92C), C921(H92D,H92E,H92F), C922(H92G,
 H92H,H92I), C926(H92P,H92Q,H92R), C927(H92S,H92T,H92U), C929(H,H92X,H92Y),
 C930(H93A,H93B,H93C)
;
_platon_squeeze_void_probe_radius 1.20
_olex2_submission_special_instructions 'No special instructions were received'

loop_
_space_group_symop_operation_xyz
'x, y, z'
'-x+1/2, y+1/2, -z+1/2'
'-x, -y, -z'
'x-1/2, -y-1/2, z-1/2'

loop_
_atom_site_label
_atom_site_type_symbol
_atom_site_fract_x
_atom_site_fract_y
_atom_site_fract_z
_atom_site_U_iso_or_equiv
_atom_site_adp_type
_atom_site_occupancy
_atom_site_site_symmetry_order
_atom_site_calc_flag
_atom_site_refinement_flags_posn
_atom_site_refinement_flags_adp
_atom_site_refinement_flags_occupancy
_atom_site_disorder_assembly
_atom_site_disorder_group
Sn1 Sn 0.70966(3) 0.27933(2) 0.32898(2) 0.02890(11) Uani 1 1 d . . . . .
Sn2 Sn 0.71807(3) 0.33158(2) 0.22525(2) 0.03112(11) Uani 1 1 d . . . . .
Sn3 Sn 0.59047(3) 0.31698(2) 0.39324(2) 0.03059(11) Uani 1 1 d . . . . .
Sn4 Sn 0.84898(3) 0.29296(2) 0.39367(2) 0.03093(11) Uani 1 1 d . . . . .
Sn5 Sn 0.73167(3) 0.33469(2) 0.45675(2) 0.02930(11) Uani 1 1 d . . . . .
Sn6 Sn 0.60095(3) 0.37191(2) 0.29181(2) 0.03159(11) Uani 1 1 d . . . . .
Sn7 Sn 0.85545(3) 0.34976(2) 0.29365(2) 0.03154(11) Uani 1 1 d . . . . .
Sn8 Sn 0.74283(3) 0.42216(2) 0.29087(2) 0.03308(12) Uani 1 1 d . . . . .
Sn9 Sn 0.82791(3) 0.39987(2) 0.39929(2) 0.03366(12) Uani 1 1 d . . . . .
Sn10 Sn 0.66275(3) 0.41429(2) 0.39925(2) 0.03286(12) Uani 1 1 d . . . . .
K1 K 0.75944(12) 0.52550(6) 0.36322(8) 0.0510(5) Uani 1 1 d . . . . .
Si1 Si 0.68553(11) 0.19386(6) 0.31208(8) 0.0298(4) Uani 1 1 d . . . . .
Si5 Si 0.74349(11) 0.35224(7) 0.56659(8) 0.0320(4) Uani 1 1 d . . . . .
Si6 Si 0.49990(11) 0.42952(7) 0.25063(9) 0.0329(4) Uani 1 1 d . . . . .
Si7 Si 0.97832(12) 0.38966(9) 0.26101(10) 0.0482(6) Uani 1 1 d . . . . .
Si11 Si 0.70021(14) 0.15110(11) 0.39420(12) 0.0646(8) Uani 1 1 d . . . . .
Si12 Si 0.77437(12) 0.16862(7) 0.25119(9) 0.0386(5) Uani 1 1 d . . . . .
Si13 Si 0.57073(11) 0.18861(7) 0.26326(9) 0.0344(4) Uani 1 1 d . . . . .
Si51 Si 0.79909(15) 0.41966(8) 0.59224(10) 0.0492(6) Uani 1 1 d . . . . .
Si52 Si 0.82253(15) 0.29523(9) 0.59867(11) 0.0537(6) Uani 1 1 d . . . . .
Si53 Si 0.61910(13) 0.34405(10) 0.58942(11) 0.0561(7) Uani 1 1 d . . . . .
Si61 Si 0.55228(14) 0.49618(8) 0.22156(11) 0.0520(6) Uani 1 1 d . . . . .
Si62 Si 0.41738(13) 0.44567(8) 0.32121(11) 0.0492(6) Uani 1 1 d . . . . .
Si63 Si 0.4376(7) 0.3858(5) 0.1810(6) 0.073(3) Uani 0.634(10) 1 d . U P A 1
Si64 Si 0.4578(9) 0.3888(7) 0.1733(10) 0.051(3) Uani 0.366(10) 1 d . U P A 2
Si71 Si 1.05858(14) 0.40316(10) 0.33919(12) 0.0598(7) Uani 1 1 d . . . . .
Si72 Si 1.0240(2) 0.32687(16) 0.21033(19) 0.0612(12) Uani 0.762(6) 1 d . U P B 1
Si73 Si 0.95020(19) 0.45060(13) 0.20677(16) 0.0461(9) Uani 0.762(6) 1 d . U P B 1
Si74 Si 1.0282(7) 0.3540(5) 0.2021(6) 0.061(3) Uani 0.238(6) 1 d D U P B 2
Si75 Si 0.9432(7) 0.4730(5) 0.2295(5) 0.048(3) Uani 0.238(6) 1 d . U P B 2
N802 N 0.8552(5) 0.5722(3) 0.4355(4) 0.075(3) Uani 1 1 d D . . . .
N806 N 0.6890(5) 0.5772(3) 0.4445(3) 0.063(2) Uani 1 1 d D . . . .
C111 C 0.7933(5) 0.1629(3) 0.4284(4) 0.054(2) Uani 1 1 d . . . . .
H11A H 0.8306 0.1632 0.3998 0.081 Uiso 1 1 calc R . . . .
H11B H 0.7924 0.1919 0.4469 0.081 Uiso 1 1 calc R . . . .
H11C H 0.8056 0.1399 0.4562 0.081 Uiso 1 1 calc R . . . .
C112 C 0.7028(7) 0.0847(3) 0.3677(5) 0.085(4) Uani 1 1 d . . . . .
H11D H 0.7407 0.0811 0.3400 0.127 Uiso 1 1 calc R . . . .
H11E H 0.7145 0.0655 0.4000 0.127 Uiso 1 1 calc R . . . .
H11F H 0.6545 0.0765 0.3508 0.127 Uiso 1 1 calc R . . . .
C113 C 0.6270(7) 0.1501(4) 0.4448(5) 0.082(3) Uani 1 1 d . . . . .
C114 C 0.6547(10) 0.1207(6) 0.4965(7) 0.149(7) Uani 1 1 d . U . . .
H11G H 0.6576 0.0896 0.4849 0.223 Uiso 1 1 calc R . . . .
H11H H 0.7038 0.1308 0.5100 0.223 Uiso 1 1 calc R . . . .
H11I H 0.6200 0.1234 0.5267 0.223 Uiso 1 1 calc R . . . .
C115 C 0.5578(7) 0.1256(5) 0.4193(6) 0.110(5) Uani 1 1 d . U . . .
H11J H 0.5701 0.0944 0.4127 0.165 Uiso 1 1 calc R . . . .
H11K H 0.5176 0.1273 0.4454 0.165 Uiso 1 1 calc R . . . .
H11L H 0.5421 0.1396 0.3837 0.165 Uiso 1 1 calc R . . . .
C116 C 0.6208(7) 0.1989(3) 0.4586(5) 0.082(3) Uani 1 1 d . U . . .
H11M H 0.6683 0.2097 0.4742 0.123 Uiso 1 1 calc R . . . .
H11N H 0.6071 0.2155 0.4243 0.123 Uiso 1 1 calc R . . . .
H11O H 0.5827 0.2031 0.4860 0.123 Uiso 1 1 calc R . . . .
C121 C 0.7462(5) 0.1157(3) 0.2144(4) 0.049(2) Uani 1 1 d . . . . .
H12C H 0.7353 0.0930 0.2422 0.074 Uiso 1 1 calc R . . . .
H12A H 0.7021 0.1210 0.1901 0.074 Uiso 1 1 calc R . . . .
H12B H 0.7866 0.1054 0.1916 0.074 Uiso 1 1 calc R . . . .
C122 C 0.7943(6) 0.2103(3) 0.1955(4) 0.060(3) Uani 1 1 d . . . . .
H12D H 0.8092 0.2384 0.2132 0.089 Uiso 1 1 calc R . . . .
H12E H 0.8343 0.1992 0.1730 0.089 Uiso 1 1 calc R . . . .
H12F H 0.7498 0.2149 0.1714 0.089 Uiso 1 1 calc R . . . .
C123 C 0.8653(5) 0.1558(4) 0.2894(5) 0.070(3) Uani 1 1 d . . . . .
H12G H 0.8574 0.1340 0.3190 0.105 Uiso 1 1 calc R . . . .
H12H H 0.8999 0.1436 0.2630 0.105 Uiso 1 1 calc R . . . .
H12I H 0.8859 0.1831 0.3061 0.105 Uiso 1 1 calc R . . . .
C131 C 0.4977(4) 0.2185(3) 0.3012(4) 0.048(2) Uani 1 1 d . . . . .
H13A H 0.4924 0.2049 0.3381 0.071 Uiso 1 1 calc R . . . .
H13B H 0.5117 0.2497 0.3059 0.071 Uiso 1 1 calc R . . . .
H13C H 0.4506 0.2165 0.2795 0.071 Uiso 1 1 calc R . . . .
C132 C 0.5789(5) 0.2155(3) 0.1936(4) 0.051(2) Uani 1 1 d . . . . .
H13D H 0.6170 0.2003 0.1729 0.076 Uiso 1 1 calc R . . . .
H13E H 0.5314 0.2135 0.1724 0.076 Uiso 1 1 calc R . . . .
H13F H 0.5925 0.2467 0.1988 0.076 Uiso 1 1 calc R . . . .
C133 C 0.5368(5) 0.1307(3) 0.2501(4) 0.053(2) Uani 1 1 d . . . . .
H13G H 0.5318 0.1154 0.2859 0.080 Uiso 1 1 calc R . . . .
H13H H 0.4886 0.1316 0.2297 0.080 Uiso 1 1 calc R . . . .
H13I H 0.5721 0.1146 0.2277 0.080 Uiso 1 1 calc R . . . .
C511 C 0.7390(7) 0.4666(3) 0.5679(4) 0.082(4) Uani 1 1 d . . . . .
H51A H 0.6906 0.4640 0.5845 0.122 Uiso 1 1 calc R . . . .
H51B H 0.7620 0.4947 0.5795 0.122 Uiso 1 1 calc R . . . .
H51C H 0.7326 0.4658 0.5269 0.122 Uiso 1 1 calc R . . . .
C512 C 0.8893(6) 0.4278(5) 0.5584(5) 0.094(4) Uani 1 1 d . . . . .
H51D H 0.9233 0.4039 0.5699 0.141 Uiso 1 1 calc R . . . .
H51E H 0.8812 0.4274 0.5176 0.141 Uiso 1 1 calc R . . . .
H51F H 0.9106 0.4564 0.5701 0.141 Uiso 1 1 calc R . . . .
C513 C 0.8199(7) 0.4258(3) 0.6696(4) 0.070(3) Uani 1 1 d . . . . .
H51G H 0.8516 0.4013 0.6829 0.105 Uiso 1 1 calc R . . . .
H51H H 0.8454 0.4541 0.6769 0.105 Uiso 1 1 calc R . . . .
H51I H 0.7737 0.4254 0.6894 0.105 Uiso 1 1 calc R . . . .
C521 C 0.9164(6) 0.3047(6) 0.5706(5) 0.110(6) Uani 1 1 d . . . . .
H52A H 0.9121 0.3068 0.5296 0.165 Uiso 1 1 calc R . . . .
H52B H 0.9371 0.3324 0.5860 0.165 Uiso 1 1 calc R . . . .
H52C H 0.9490 0.2799 0.5814 0.165 Uiso 1 1 calc R . . . .
C522 C 0.8394(6) 0.2920(4) 0.6758(4) 0.079(4) Uani 1 1 d . . . . .
H52D H 0.8565 0.3209 0.6900 0.118 Uiso 1 1 calc R . . . .
H52E H 0.7934 0.2840 0.6934 0.118 Uiso 1 1 calc R . . . .
H52F H 0.8772 0.2695 0.6846 0.118 Uiso 1 1 calc R . . . .
C523 C 0.7900(10) 0.2404(4) 0.5711(7) 0.142(8) Uani 1 1 d . . . . .
H52G H 0.7812 0.2423 0.5304 0.213 Uiso 1 1 calc R . . . .
H52H H 0.8277 0.2178 0.5799 0.213 Uiso 1 1 calc R . . . .
H52I H 0.7439 0.2322 0.5886 0.213 Uiso 1 1 calc R . . . .
C531 C 0.5631(6) 0.3875(5) 0.5492(4) 0.091(4) Uani 1 1 d . . . . .
H53A H 0.5731 0.3856 0.5093 0.136 Uiso 1 1 calc R . . . .
H53B H 0.5103 0.3824 0.5543 0.136 Uiso 1 1 calc R . . . .
H53C H 0.5768 0.4171 0.5633 0.136 Uiso 1 1 calc R . . . .
C532 C 0.5883(6) 0.2858(4) 0.5669(4) 0.071(3) Uani 1 1 d . . . . .
H53D H 0.5986 0.2812 0.5274 0.106 Uiso 1 1 calc R . . . .
H53E H 0.6153 0.2637 0.5899 0.106 Uiso 1 1 calc R . . . .
H53F H 0.5351 0.2825 0.5719 0.106 Uiso 1 1 calc R . . . .
C533 C 0.5972(5) 0.3497(4) 0.6657(4) 0.065(3) Uani 1 1 d . . . . .
C534 C 0.5167(6) 0.3340(6) 0.6740(6) 0.127(7) Uani 1 1 d . . . . .
H53G H 0.4823 0.3522 0.6510 0.190 Uiso 1 1 calc R . . . .
H53H H 0.5116 0.3028 0.6626 0.190 Uiso 1 1 calc R . . . .
H53I H 0.5053 0.3369 0.7136 0.190 Uiso 1 1 calc R . . . .
C535 C 0.6073(9) 0.3986(4) 0.6822(5) 0.108(5) Uani 1 1 d . . . . .
H53J H 0.5739 0.4171 0.6587 0.162 Uiso 1 1 calc R . . . .
H53K H 0.5958 0.4024 0.7217 0.162 Uiso 1 1 calc R . . . .
H53L H 0.6585 0.4075 0.6770 0.162 Uiso 1 1 calc R . . . .
C536 C 0.6488(6) 0.3205(4) 0.7021(4) 0.072(3) Uani 1 1 d . . . . .
H53M H 0.6420 0.2894 0.6911 0.107 Uiso 1 1 calc R . . . .
H53N H 0.7002 0.3292 0.6968 0.107 Uiso 1 1 calc R . . . .
H53O H 0.6374 0.3241 0.7415 0.107 Uiso 1 1 calc R . . . .
C611 C 0.6257(7) 0.4862(5) 0.1679(6) 0.101(5) Uani 1 1 d . . . . .
H61A H 0.6031 0.4712 0.1349 0.152 Uiso 1 1 calc R . . . .
H61B H 0.6465 0.5146 0.1566 0.152 Uiso 1 1 calc R . . . .
H61C H 0.6651 0.4675 0.1846 0.152 Uiso 1 1 calc R . . . .
C612 C 0.5972(6) 0.5246(3) 0.2837(5) 0.073(3) Uani 1 1 d . . . . .
H61D H 0.6332 0.5046 0.3022 0.110 Uiso 1 1 calc R . . . .
H61E H 0.6224 0.5515 0.2714 0.110 Uiso 1 1 calc R . . . .
H61F H 0.5595 0.5328 0.3100 0.110 Uiso 1 1 calc R . . . .
C613 C 0.4852(6) 0.5374(3) 0.1899(5) 0.075(3) Uani 1 1 d . . . . .
H61G H 0.4596 0.5244 0.1569 0.113 Uiso 1 1 calc R . . . .
H61H H 0.4489 0.5454 0.2175 0.113 Uiso 1 1 calc R . . . .
H61I H 0.5119 0.5641 0.1789 0.113 Uiso 1 1 calc R . . . .
C621 C 0.3841(7) 0.3941(4) 0.3542(6) 0.096(4) Uani 1 1 d . . . . .
H62A H 0.3593 0.3754 0.3255 0.144 Uiso 1 1 calc R . . . .
H62B H 0.4263 0.3780 0.3714 0.144 Uiso 1 1 calc R . . . .
H62C H 0.3493 0.4017 0.3829 0.144 Uiso 1 1 calc R . . . .
C622 C 0.3338(5) 0.4785(4) 0.2946(4) 0.064(3) Uani 1 1 d . . . . .
H62D H 0.3501 0.5059 0.2769 0.096 Uiso 1 1 calc R . . . .
H62E H 0.3051 0.4607 0.2670 0.096 Uiso 1 1 calc R . . . .
H62F H 0.3029 0.4857 0.3260 0.096 Uiso 1 1 calc R . . . .
C623 C 0.4637(6) 0.4790(4) 0.3788(5) 0.083(4) Uani 1 1 d . . . . .
H62G H 0.4823 0.5068 0.3634 0.124 Uiso 1 1 calc R . . . .
H62H H 0.4280 0.4857 0.4073 0.124 Uiso 1 1 calc R . . . .
H62I H 0.5050 0.4620 0.3958 0.124 Uiso 1 1 calc R . . . .
C631 C 0.4478(11) 0.3277(5) 0.1979(9) 0.089(6) Uani 0.634(10) 1 d . U P A 1
H63A H 0.4950 0.3230 0.2188 0.133 Uiso 0.634(10) 1 calc R . P A 1
H63B H 0.4072 0.3184 0.2210 0.133 Uiso 0.634(10) 1 calc R . P A 1
H63C H 0.4468 0.3103 0.1633 0.133 Uiso 0.634(10) 1 calc R . P A 1
C632 C 0.5248(10) 0.3902(7) 0.1201(7) 0.083(6) Uani 0.634(10) 1 d . U P A 1
H63D H 0.5717 0.3800 0.1376 0.124 Uiso 0.634(10) 1 calc R . P A 1
H63E H 0.5116 0.3715 0.0876 0.124 Uiso 0.634(10) 1 calc R . P A 1
H63F H 0.5299 0.4210 0.1079 0.124 Uiso 0.634(10) 1 calc R . P A 1
C633 C 0.3586(9) 0.4049(5) 0.1437(7) 0.059(4) Uani 0.634(10) 1 d D U P A 1
C634 C 0.2975(10) 0.3896(7) 0.1829(9) 0.101(6) Uani 0.634(10) 1 d D U P A 1
H63G H 0.2994 0.3573 0.1870 0.151 Uiso 0.634(10) 1 calc R . P A 1
H63H H 0.3057 0.4035 0.2198 0.151 Uiso 0.634(10) 1 calc R . P A 1
H63I H 0.2490 0.3984 0.1668 0.151 Uiso 0.634(10) 1 calc R . P A 1
C635 C 0.3575(18) 0.4565(8) 0.136(2) 0.097(6) Uani 0.634(10) 1 d D U P A 1
H63J H 0.3964 0.4653 0.1113 0.146 Uiso 0.634(10) 1 calc R . P A 1
H63K H 0.3093 0.4656 0.1198 0.146 Uiso 0.634(10) 1 calc R . P A 1
H63L H 0.3659 0.4707 0.1728 0.146 Uiso 0.634(10) 1 calc R . P A 1
C636 C 0.3557(14) 0.3858(10) 0.0814(10) 0.106(6) Uani 0.634(10) 1 d D U P A 1
H63M H 0.3970 0.3979 0.0611 0.159 Uiso 0.634(10) 1 calc R . P A 1
H63N H 0.3595 0.3534 0.0827 0.159 Uiso 0.634(10) 1 calc R . P A 1
H63O H 0.3089 0.3944 0.0623 0.159 Uiso 0.634(10) 1 calc R . P A 1
C641 C 0.3691(18) 0.3477(11) 0.2210(14) 0.085(10) Uani 0.366(10) 1 d . U P A 2
H64A H 0.3405 0.3678 0.2439 0.127 Uiso 0.366(10) 1 calc R . P A 2
H64B H 0.3358 0.3327 0.1936 0.127 Uiso 0.366(10) 1 calc R . P A 2
H64C H 0.3941 0.3256 0.2451 0.127 Uiso 0.366(10) 1 calc R . P A 2
C642 C 0.4905(19) 0.3475(11) 0.1429(13) 0.077(9) Uani 0.366(10) 1 d . U P A 2
H64D H 0.5275 0.3330 0.1679 0.115 Uiso 0.366(10) 1 calc R . P A 2
H64E H 0.4507 0.3266 0.1331 0.115 Uiso 0.366(10) 1 calc R . P A 2
H64F H 0.5138 0.3573 0.1087 0.115 Uiso 0.366(10) 1 calc R . P A 2
C643 C 0.3813(17) 0.4175(11) 0.1190(14) 0.071(9) Uani 0.366(10) 1 d D U P A 2
C644 C 0.4379(19) 0.4409(12) 0.0802(15) 0.109(7) Uani 0.366(10) 1 d D U P A 2
H64G H 0.4688 0.4185 0.0630 0.164 Uiso 0.366(10) 1 calc R . P A 2
H64H H 0.4108 0.4577 0.0508 0.164 Uiso 0.366(10) 1 calc R . P A 2
H64I H 0.4693 0.4612 0.1028 0.164 Uiso 0.366(10) 1 calc R . P A 2
C645 C 0.326(2) 0.3810(16) 0.094(2) 0.103(7) Uani 0.366(10) 1 d D U P A 2
H64J H 0.3547 0.3573 0.0771 0.154 Uiso 0.366(10) 1 calc R . P A 2
H64K H 0.2981 0.3686 0.1247 0.154 Uiso 0.366(10) 1 calc R . P A 2
H64L H 0.2925 0.3944 0.0661 0.154 Uiso 0.366(10) 1 calc R . P A 2
C646 C 0.340(3) 0.4488(18) 0.142(4) 0.102(7) Uani 0.366(10) 1 d . U P A 2
H64M H 0.3720 0.4723 0.1578 0.152 Uiso 0.366(10) 1 calc R . P A 2
H64N H 0.3059 0.4615 0.1131 0.152 Uiso 0.366(10) 1 calc R . P A 2
H64O H 0.3114 0.4357 0.1717 0.152 Uiso 0.366(10) 1 calc R . P A 2
C711 C 1.1593(6) 0.4063(5) 0.3226(6) 0.111(6) Uani 1 1 d . . . . .
H71A H 1.1663 0.4300 0.2952 0.166 Uiso 1 1 calc R . . . .
H71B H 1.1889 0.4128 0.3570 0.166 Uiso 1 1 calc R . . . .
H71C H 1.1749 0.3779 0.3071 0.166 Uiso 1 1 calc R . . . .
C712 C 1.0497(5) 0.3577(3) 0.3914(4) 0.060(3) Uani 1 1 d . . . . .
H71D H 1.0613 0.3293 0.3740 0.089 Uiso 1 1 calc R . . . .
H71E H 1.0841 0.3630 0.4235 0.089 Uiso 1 1 calc R . . . .
H71F H 0.9990 0.3570 0.4041 0.089 Uiso 1 1 calc R . . . .
C713 C 1.0359(7) 0.4566(4) 0.3745(5) 0.087(4) Uani 1 1 d . . . . .
H71G H 1.0402 0.4812 0.3480 0.131 Uiso 1 1 calc R . . . .
H71H H 0.9853 0.4553 0.3874 0.131 Uiso 1 1 calc R . . . .
H71I H 1.0704 0.4613 0.4067 0.131 Uiso 1 1 calc R . . . .
C721 C 1.1207(8) 0.3312(5) 0.1859(8) 0.091(5) Uani 0.762(6) 1 d . U P B 1
H72A H 1.1546 0.3379 0.2178 0.136 Uiso 0.762(6) 1 calc R . P B 1
H72B H 1.1349 0.3030 0.1690 0.136 Uiso 0.762(6) 1 calc R . P B 1
H72C H 1.1232 0.3549 0.1579 0.136 Uiso 0.762(6) 1 calc R . P B 1
C722 C 1.0245(9) 0.2774(4) 0.2592(7) 0.081(4) Uani 0.762(6) 1 d . U P B 1
H72D H 1.0567 0.2836 0.2923 0.122 Uiso 0.762(6) 1 calc R . P B 1
H72E H 0.9742 0.2716 0.2708 0.122 Uiso 0.762(6) 1 calc R . P B 1
H72F H 1.0430 0.2513 0.2398 0.122 Uiso 0.762(6) 1 calc R . P B 1
C723 C 0.9631(13) 0.3142(9) 0.1486(11) 0.091(9) Uani 0.762(6) 1 d . U P B 1
H72G H 0.9119 0.3117 0.1600 0.137 Uiso 0.762(6) 1 calc R . P B 1
H72H H 0.9666 0.3380 0.1209 0.137 Uiso 0.762(6) 1 calc R . P B 1
H72I H 0.9784 0.2861 0.1320 0.137 Uiso 0.762(6) 1 calc R . P B 1
C731 C 0.8701(7) 0.4419(5) 0.1587(5) 0.102(5) Uani 1 1 d . . . . .
H73A H 0.8808 0.4181 0.1324 0.152 Uiso 0.762(6) 1 calc R . P B 1
H73B H 0.8273 0.4337 0.1802 0.152 Uiso 0.762(6) 1 calc R . P B 1
H73C H 0.8594 0.4693 0.1379 0.152 Uiso 0.762(6) 1 calc R . P B 1
H73D H 0.9012 0.4257 0.1332 0.152 Uiso 0.238(6) 1 calc R . P B 2
H73E H 0.8347 0.4215 0.1749 0.152 Uiso 0.238(6) 1 calc R . P B 2
H73F H 0.8433 0.4654 0.1380 0.152 Uiso 0.238(6) 1 calc R . P B 2
C732 C 0.9229(8) 0.4972(4) 0.2552(6) 0.054(3) Uani 0.762(6) 1 d . U P B 1
H73G H 0.9639 0.5035 0.2822 0.080 Uiso 0.762(6) 1 calc R . P B 1
H73H H 0.9114 0.5239 0.2330 0.080 Uiso 0.762(6) 1 calc R . P B 1
H73I H 0.8793 0.4883 0.2753 0.080 Uiso 0.762(6) 1 calc R . P B 1
C733 C 1.0268(7) 0.4722(4) 0.1607(5) 0.071(4) Uani 0.762(6) 1 d D . P B 1
C734 C 1.0986(8) 0.4749(6) 0.1953(7) 0.100(6) Uani 0.762(6) 1 d D . P B 1
H73J H 1.1111 0.4455 0.2105 0.150 Uiso 0.762(6) 1 calc R . P B 1
H73K H 1.1381 0.4850 0.1716 0.150 Uiso 0.762(6) 1 calc R . P B 1
H73L H 1.0932 0.4959 0.2262 0.150 Uiso 0.762(6) 1 calc R . P B 1
C735 C 1.0386(13) 0.4408(7) 0.1122(8) 0.124(8) Uani 0.762(6) 1 d D . P B 1
H73M H 0.9928 0.4384 0.0890 0.185 Uiso 0.762(6) 1 calc R . P B 1
H73N H 1.0781 0.4523 0.0895 0.185 Uiso 0.762(6) 1 calc R . P B 1
H73O H 1.0525 0.4115 0.1268 0.185 Uiso 0.762(6) 1 calc R . P B 1
C736 C 1.0051(9) 0.5170(5) 0.1362(6) 0.086(5) Uani 0.762(6) 1 d D . P B 1
H73P H 0.9585 0.5142 0.1141 0.129 Uiso 0.762(6) 1 calc R . P B 1
H73Q H 0.9990 0.5383 0.1667 0.129 Uiso 0.762(6) 1 calc R . P B 1
H73R H 1.0439 0.5275 0.1121 0.129 Uiso 0.762(6) 1 calc R . P B 1
C741 C 1.076(3) 0.3064(12) 0.2468(17) 0.083(9) Uani 0.238(6) 1 d D U P B 2
H74D H 1.0413 0.2952 0.2740 0.124 Uiso 0.238(6) 1 calc R . P B 2
H74E H 1.0896 0.2822 0.2219 0.124 Uiso 0.238(6) 1 calc R . P B 2
H74F H 1.1201 0.3180 0.2667 0.124 Uiso 0.238(6) 1 calc R . P B 2
C742 C 1.0956(14) 0.3776(9) 0.1466(11) 0.056(10) Uani 0.238(6) 1 d D U P B 2
C743 C 1.132(2) 0.3373(13) 0.1193(18) 0.087(15) Uani 0.238(6) 1 d D U P B 2
H74G H 1.0940 0.3190 0.1003 0.130 Uiso 0.238(6) 1 calc R . P B 2
H74H H 1.1671 0.3477 0.0920 0.130 Uiso 0.238(6) 1 calc R . P B 2
H74I H 1.1585 0.3197 0.1483 0.130 Uiso 0.238(6) 1 calc R . P B 2
C744 C 1.049(2) 0.4066(14) 0.1057(15) 0.068(12) Uani 0.238(6) 1 d D U P B 2
H74J H 1.0132 0.3880 0.0845 0.102 Uiso 0.238(6) 1 calc R . P B 2
H74K H 1.0224 0.4290 0.1269 0.102 Uiso 0.238(6) 1 calc R . P B 2
H74L H 1.0813 0.4214 0.0797 0.102 Uiso 0.238(6) 1 calc R . P B 2
C745 C 1.150(2) 0.4091(15) 0.1779(19) 0.093(16) Uani 0.238(6) 1 d D U P B 2
H74M H 1.1810 0.3921 0.2046 0.140 Uiso 0.238(6) 1 calc R . P B 2
H74N H 1.1807 0.4239 0.1509 0.140 Uiso 0.238(6) 1 calc R . P B 2
H74O H 1.1218 0.4314 0.1980 0.140 Uiso 0.238(6) 1 calc R . P B 2
C746 C 0.950(3) 0.322(2) 0.157(2) 0.055(15) Uani 0.238(6) 1 d D U P B 2
H74A H 0.9230 0.3432 0.1328 0.083 Uiso 0.238(6) 1 calc R . P B 2
H74B H 0.9735 0.2996 0.1337 0.083 Uiso 0.238(6) 1 calc R . P B 2
H74C H 0.9165 0.3076 0.1821 0.083 Uiso 0.238(6) 1 calc R . P B 2
C751 C 1.023(2) 0.5074(15) 0.2061(18) 0.065(11) Uani 0.238(6) 1 d . U P B 2
H75A H 1.0481 0.4916 0.1766 0.097 Uiso 0.238(6) 1 calc R . P B 2
H75B H 1.0045 0.5359 0.1916 0.097 Uiso 0.238(6) 1 calc R . P B 2
H75C H 1.0578 0.5126 0.2381 0.097 Uiso 0.238(6) 1 calc R . P B 2
C752 C 0.901(2) 0.5060(12) 0.2846(18) 0.049(7) Uani 0.238(6) 1 d . U P B 2
H75D H 0.8584 0.4898 0.2987 0.074 Uiso 0.238(6) 1 calc R . P B 2
H75E H 0.9371 0.5112 0.3155 0.074 Uiso 0.238(6) 1 calc R . P B 2
H75F H 0.8838 0.5345 0.2690 0.074 Uiso 0.238(6) 1 calc R . P B 2
C801 C 0.8887(19) 0.5369(10) 0.4683(10) 0.089(8) Uani 0.634(10) 1 d D U P A 1
H80A H 0.8501 0.5170 0.4811 0.134 Uiso 0.634(10) 1 calc R . P A 1
H80B H 0.9226 0.5203 0.4453 0.134 Uiso 0.634(10) 1 calc R . P A 1
H80C H 0.9162 0.5495 0.5008 0.134 Uiso 0.634(10) 1 calc R . P A 1
C803 C 0.9052(7) 0.6038(5) 0.4140(6) 0.101(5) Uani 1 1 d . . . . .
H80D H 0.9240 0.5928 0.3787 0.151 Uiso 1 1 calc R . . . .
H80E H 0.8794 0.6320 0.4073 0.151 Uiso 1 1 calc R . . . .
H80F H 0.9466 0.6083 0.4412 0.151 Uiso 1 1 calc R . . . .
C804 C 0.8076(11) 0.6047(6) 0.4721(7) 0.070(4) Uani 0.634(10) 1 d . U P A 1
H80G H 0.8385 0.6153 0.5046 0.084 Uiso 0.634(10) 1 calc R . P A 1
H80H H 0.7924 0.6308 0.4493 0.084 Uiso 0.634(10) 1 calc R . P A 1
C805 C 0.7405(12) 0.5822(7) 0.4927(8) 0.069(4) Uani 0.634(10) 1 d D U P A 1
H80I H 0.7536 0.5528 0.5087 0.083 Uiso 0.634(10) 1 calc R . P A 1
H80J H 0.7180 0.6003 0.5220 0.083 Uiso 0.634(10) 1 calc R . P A 1
C807 C 0.6305(8) 0.5495(4) 0.4676(5) 0.095(4) Uani 1 1 d . . . . .
H80K H 0.6525 0.5225 0.4840 0.143 Uiso 1 1 calc R . . . .
H80L H 0.6059 0.5662 0.4967 0.143 Uiso 1 1 calc R . . . .
H80M H 0.5944 0.5415 0.4376 0.143 Uiso 1 1 calc R . . . .
C808 C 0.6528(6) 0.6163(4) 0.4211(5) 0.075(3) Uani 1 1 d . . . . .
H80N H 0.6201 0.6078 0.3891 0.112 Uiso 1 1 calc R . . . .
H80O H 0.6238 0.6305 0.4498 0.112 Uiso 1 1 calc R . . . .
H80P H 0.6902 0.6372 0.4085 0.112 Uiso 1 1 calc R . . . .
C809 C 0.746(2) 0.5993(12) 0.4806(15) 0.072(5) Uani 0.366(10) 1 d D U P A 2
H80Q H 0.7532 0.6297 0.4660 0.086 Uiso 0.366(10) 1 calc R . P A 2
H80R H 0.7270 0.6023 0.5186 0.086 Uiso 0.366(10) 1 calc R . P A 2
C810 C 0.8185(19) 0.5783(12) 0.4861(14) 0.074(4) Uani 0.366(10) 1 d . U P A 2
H81A H 0.8505 0.5964 0.5118 0.089 Uiso 0.366(10) 1 calc R . P A 2
H81B H 0.8125 0.5489 0.5039 0.089 Uiso 0.366(10) 1 calc R . P A 2
C811 C 0.905(3) 0.5362(16) 0.4481(18) 0.090(11) Uani 0.366(10) 1 d D U P A 2
H81E H 0.9336 0.5295 0.4150 0.134 Uiso 0.366(10) 1 calc R . P A 2
H81C H 0.9394 0.5446 0.4793 0.134 Uiso 0.366(10) 1 calc R . P A 2
H81D H 0.8773 0.5098 0.4585 0.134 Uiso 0.366(10) 1 calc R . P A 2
K2 K 0.72443(10) 0.31597(6) -0.05691(8) 0.0459(4) Uani 1 1 d . . . . .
N903 N 0.8490(5) 0.2608(3) -0.0121(4) 0.072(3) Uani 1 1 d . . . . .
N906 N 0.7738(4) 0.2442(3) -0.1266(3) 0.0532(18) Uani 1 1 d . . . . .
N911 N 0.6199(4) 0.2688(3) 0.0130(3) 0.059(2) Uani 1 1 d . . . . .
N914 N 0.5663(5) 0.3268(3) -0.0832(5) 0.078(3) Uani 1 1 d . . . . .
N923 N 0.7846(5) 0.3884(3) -0.1278(4) 0.066(2) Uani 1 1 d . . . . .
N931 N 0.7480(8) 0.4038(4) -0.0072(6) 0.112(4) Uani 1 1 d . U . . .
C901 C 0.8482(7) 0.2480(5) 0.0467(5) 0.088(4) Uani 1 1 d . . . . .
H90A H 0.8085 0.2264 0.0517 0.132 Uiso 1 1 calc R . . . .
H90B H 0.8958 0.2346 0.0582 0.132 Uiso 1 1 calc R . . . .
H90C H 0.8397 0.2743 0.0696 0.132 Uiso 1 1 calc R . . . .
C902 C 0.9077(8) 0.2926(6) -0.0191(7) 0.124(6) Uani 1 1 d . . . . .
H90D H 0.9000 0.3183 0.0050 0.186 Uiso 1 1 calc R . . . .
H90E H 0.9553 0.2788 -0.0085 0.186 Uiso 1 1 calc R . . . .
H90F H 0.9076 0.3021 -0.0583 0.186 Uiso 1 1 calc R . . . .
C904 C 0.8584(7) 0.2218(5) -0.0473(5) 0.091(4) Uani 1 1 d . . . . .
H90G H 0.8222 0.1990 -0.0366 0.109 Uiso 1 1 calc R . . . .
H90H H 0.9084 0.2096 -0.0391 0.109 Uiso 1 1 calc R . . . .
C905 C 0.8490(6) 0.2296(4) -0.1090(5) 0.081(3) Uani 1 1 d . . . . .
H90I H 0.8849 0.2524 -0.1201 0.097 Uiso 1 1 calc R . . . .
H90J H 0.8605 0.2018 -0.1290 0.097 Uiso 1 1 calc R . . . .
C907 C 0.7194(7) 0.2109(4) -0.1150(6) 0.093(4) Uani 1 1 d . . . . .
H90K H 0.7196 0.2055 -0.0745 0.139 Uiso 1 1 calc R . . . .
H90L H 0.6704 0.2214 -0.1281 0.139 Uiso 1 1 calc R . . . .
H90M H 0.7312 0.1834 -0.1344 0.139 Uiso 1 1 calc R . . . .
C908 C 0.7739(6) 0.2525(4) -0.1869(4) 0.072(3) Uani 1 1 d . . . . .
H90N H 0.8111 0.2752 -0.1945 0.108 Uiso 1 1 calc R . . . .
H90O H 0.7858 0.2250 -0.2065 0.108 Uiso 1 1 calc R . . . .
H90P H 0.7250 0.2630 -0.2002 0.108 Uiso 1 1 calc R . . . .
C909 C 0.6281(7) 0.2216(4) 0.0240(5) 0.077(3) Uani 1 1 d . . . . .
H90Q H 0.6808 0.2142 0.0283 0.116 Uiso 1 1 calc R . . . .
H90R H 0.6037 0.2141 0.0586 0.116 Uiso 1 1 calc R . . . .
H90S H 0.6055 0.2047 -0.0073 0.116 Uiso 1 1 calc R . . . .
C910 C 0.6437(7) 0.2929(4) 0.0638(5) 0.085(4) Uani 1 1 d . . . . .
H91A H 0.6928 0.2825 0.0768 0.127 Uiso 1 1 calc R . . . .
H91B H 0.6458 0.3248 0.0556 0.127 Uiso 1 1 calc R . . . .
H91C H 0.6084 0.2877 0.0931 0.127 Uiso 1 1 calc R . . . .
C912 C 0.5489(19) 0.2906(12) 0.0045(14) 0.061(6) Uani 0.379(15) 1 d . U P C 1
H91D H 0.5512 0.3205 0.0215 0.073 Uiso 0.379(15) 1 calc R . P C 1
H91E H 0.5105 0.2733 0.0232 0.073 Uiso 0.379(15) 1 calc R . P C 1
C913 C 0.5293(17) 0.2942(12) -0.0561(15) 0.077(6) Uani 0.379(15) 1 d . U P C 1
H91F H 0.5393 0.2654 -0.0742 0.092 Uiso 0.379(15) 1 calc R . P C 1
H91G H 0.4756 0.3000 -0.0609 0.092 Uiso 0.379(15) 1 calc R . P C 1
C915 C 0.549(4) 0.376(2) -0.079(4) 0.118(15) Uani 0.379(15) 1 d . U P C 1
H91H H 0.5827 0.3927 -0.1017 0.176 Uiso 0.379(15) 1 calc R . P C 1
H91I H 0.4979 0.3812 -0.0921 0.176 Uiso 0.379(15) 1 calc R . P C 1
H91J H 0.5555 0.3852 -0.0395 0.176 Uiso 0.379(15) 1 calc R . P C 1
C916 C 0.566(2) 0.3161(17) -0.145(2) 0.112(10) Uani 0.379(15) 1 d . U P C 1
H91K H 0.5930 0.3393 -0.1643 0.168 Uiso 0.379(15) 1 calc R . P C 1
H91L H 0.5911 0.2875 -0.1500 0.168 Uiso 0.379(15) 1 calc R . P C 1
H91M H 0.5155 0.3144 -0.1601 0.168 Uiso 0.379(15) 1 calc R . P C 1
C917 C 0.5399(11) 0.2726(7) -0.0062(9) 0.065(5) Uani 0.621(15) 1 d . U P C 2
H91N H 0.5082 0.2662 0.0255 0.078 Uiso 0.621(15) 1 calc R . P C 2
H91O H 0.5285 0.2505 -0.0361 0.078 Uiso 0.621(15) 1 calc R . P C 2
C918 C 0.5238(10) 0.3185(7) -0.0281(9) 0.075(5) Uani 0.621(15) 1 d . U P C 2
H91P H 0.5394 0.3407 0.0006 0.090 Uiso 0.621(15) 1 calc R . P C 2
H91Q H 0.4700 0.3219 -0.0361 0.090 Uiso 0.621(15) 1 calc R . P C 2
C919 C 0.5491(13) 0.2919(8) -0.1236(11) 0.097(7) Uani 0.621(15) 1 d . U P C 2
H91R H 0.5699 0.2638 -0.1097 0.146 Uiso 0.621(15) 1 calc R . P C 2
H91S H 0.4954 0.2891 -0.1290 0.146 Uiso 0.621(15) 1 calc R . P C 2
H91T H 0.5705 0.2993 -0.1594 0.146 Uiso 0.621(15) 1 calc R . P C 2
C920 C 0.536(2) 0.3672(11) -0.1033(19) 0.106(12) Uani 0.621(15) 1 d . U P C 2
H92A H 0.5480 0.3908 -0.0760 0.159 Uiso 0.621(15) 1 calc R . P C 2
H92B H 0.5578 0.3746 -0.1391 0.159 Uiso 0.621(15) 1 calc R . P C 2
H92C H 0.4827 0.3644 -0.1087 0.159 Uiso 0.621(15) 1 calc R . P C 2
C921 C 0.7302(9) 0.3937(7) -0.1707(6) 0.142(7) Uani 1 1 d . . . . .
H92D H 0.6830 0.4012 -0.1544 0.213 Uiso 1 1 calc R . . . .
H92E H 0.7445 0.4176 -0.1958 0.213 Uiso 1 1 calc R . . . .
H92F H 0.7248 0.3660 -0.1919 0.213 Uiso 1 1 calc R . . . .
C922 C 0.8528(8) 0.3775(5) -0.1540(7) 0.116(5) Uani 1 1 d . . . . .
H92G H 0.8923 0.3735 -0.1250 0.174 Uiso 1 1 calc R . . . .
H92H H 0.8463 0.3499 -0.1754 0.174 Uiso 1 1 calc R . . . .
H92I H 0.8661 0.4015 -0.1792 0.174 Uiso 1 1 calc R . . . .
C924 C 0.7965(10) 0.4289(5) -0.0952(7) 0.121(6) Uani 1 1 d . . . . .
H92J H 0.8462 0.4276 -0.0763 0.145 Uiso 0.621(15) 1 calc R . P C 1
H92K H 0.7958 0.4545 -0.1211 0.145 Uiso 0.621(15) 1 calc R . P C 1
H92L H 0.8483 0.4378 -0.1005 0.145 Uiso 0.379(15) 1 calc R . P C 2
H92M H 0.7651 0.4519 -0.1138 0.145 Uiso 0.379(15) 1 calc R . P C 2
C925 C 0.7425(14) 0.4364(7) -0.0533(10) 0.087(6) Uani 0.621(15) 1 d . U P C 1
H92N H 0.6923 0.4350 -0.0714 0.104 Uiso 0.621(15) 1 calc R . P C 1
H92O H 0.7495 0.4666 -0.0376 0.104 Uiso 0.621(15) 1 calc R . P C 1
C926 C 0.7036(17) 0.4151(9) 0.0356(11) 0.112(8) Uani 0.621(15) 1 d . U P C 1
H92P H 0.7085 0.3929 0.0655 0.167 Uiso 0.621(15) 1 calc R . P C 1
H92Q H 0.7184 0.4442 0.0506 0.167 Uiso 0.621(15) 1 calc R . P C 1
H92R H 0.6520 0.4164 0.0214 0.167 Uiso 0.621(15) 1 calc R . P C 1
C927 C 0.8268(19) 0.4013(12) 0.0156(15) 0.157(13) Uani 0.621(15) 1 d . U P C 1
H92S H 0.8592 0.3932 -0.0146 0.235 Uiso 0.621(15) 1 calc R . P C 1
H92T H 0.8418 0.4302 0.0310 0.235 Uiso 0.621(15) 1 calc R . P C 1
H92U H 0.8308 0.3788 0.0453 0.235 Uiso 0.621(15) 1 calc R . P C 1
C928 C 0.785(2) 0.4330(13) -0.0365(17) 0.088(7) Uani 0.379(15) 1 d . U P C 2
H92V H 0.8351 0.4352 -0.0178 0.106 Uiso 0.379(15) 1 calc R . P C 2
H92W H 0.7611 0.4620 -0.0313 0.106 Uiso 0.379(15) 1 calc R . P C 2
C929 C 0.662(3) 0.4286(18) -0.001(2) 0.145(19) Uani 0.379(15) 1 d . U P C 2
H H 0.6372 0.4316 -0.0380 0.217 Uiso 0.379(15) 1 calc R . P C 2
H92X H 0.6316 0.4102 0.0230 0.217 Uiso 0.379(15) 1 calc R . P C 2
H92Y H 0.6684 0.4581 0.0162 0.217 Uiso 0.379(15) 1 calc R . P C 2
C930 C 0.777(4) 0.401(2) 0.045(2) 0.16(2) Uani 0.379(15) 1 d . U P C 2
H93A H 0.7486 0.3796 0.0658 0.239 Uiso 0.379(15) 1 calc R . P C 2
H93B H 0.8283 0.3918 0.0437 0.239 Uiso 0.379(15) 1 calc R . P C 2
H93C H 0.7739 0.4304 0.0625 0.239 Uiso 0.379(15) 1 calc R . P C 2

loop_
_atom_site_aniso_label
_atom_site_aniso_U_11
_atom_site_aniso_U_22
_atom_site_aniso_U_33
_atom_site_aniso_U_23
_atom_site_aniso_U_13
_atom_site_aniso_U_12
Sn1 0.0264(2) 0.0262(2) 0.0337(3) -0.00335(19) -0.00330(19) -0.00057(18)
Sn2 0.0310(2) 0.0316(3) 0.0304(3) -0.0042(2) -0.0031(2) -0.0014(2)
Sn3 0.0250(2) 0.0304(2) 0.0362(3) 0.0008(2) -0.0008(2) -0.00262(19)
Sn4 0.0261(2) 0.0325(3) 0.0339(3) -0.0026(2) -0.0031(2) 0.00186(19)
Sn5 0.0268(2) 0.0304(2) 0.0304(2) -0.00190(19) -0.00209(19) 0.00001(19)
Sn6 0.0281(2) 0.0295(2) 0.0370(3) 0.0014(2) -0.0003(2) 0.00162(19)
Sn7 0.0261(2) 0.0349(3) 0.0333(3) -0.0022(2) -0.0016(2) -0.0024(2)
Sn8 0.0339(3) 0.0285(2) 0.0368(3) -0.0002(2) 0.0009(2) -0.0021(2)
Sn9 0.0326(3) 0.0330(3) 0.0351(3) -0.0046(2) -0.0023(2) -0.0064(2)
Sn10 0.0344(3) 0.0283(2) 0.0360(3) -0.0019(2) 0.0023(2) 0.0024(2)
K1 0.0667(12) 0.0340(9) 0.0511(11) -0.0060(8) -0.0097(9) -0.0032(8)
Si1 0.0287(10) 0.0265(9) 0.0341(10) -0.0010(8) -0.0020(8) -0.0001(8)
Si5 0.0297(10) 0.0371(11) 0.0292(10) -0.0014(8) 0.0004(8) 0.0029(8)
Si6 0.0283(10) 0.0286(10) 0.0415(11) -0.0014(8) -0.0005(8) 0.0005(8)
Si7 0.0310(11) 0.0687(16) 0.0449(13) 0.0016(12) 0.0008(10) -0.0117(11)
Si11 0.0426(14) 0.095(2) 0.0547(16) 0.0351(15) -0.0095(12) -0.0115(14)
Si12 0.0353(11) 0.0372(11) 0.0436(12) -0.0086(9) 0.0044(9) 0.0025(9)
Si13 0.0301(10) 0.0351(11) 0.0373(11) -0.0051(9) -0.0044(9) -0.0013(8)
Si51 0.0664(16) 0.0459(13) 0.0349(12) -0.0063(10) -0.0043(11) -0.0069(12)
Si52 0.0555(15) 0.0583(15) 0.0457(14) -0.0026(12) -0.0163(12) 0.0191(12)
Si53 0.0367(12) 0.0833(19) 0.0489(14) 0.0166(13) 0.0082(11) 0.0057(12)
Si61 0.0519(14) 0.0425(13) 0.0614(16) 0.0185(12) 0.0012(12) -0.0052(11)
Si62 0.0410(13) 0.0494(14) 0.0579(15) 0.0078(11) 0.0118(11) 0.0092(11)
Si63 0.090(7) 0.062(3) 0.066(4) -0.011(3) -0.025(5) 0.002(5)
Si64 0.044(5) 0.041(5) 0.065(6) -0.031(4) -0.022(5) 0.014(4)
Si71 0.0400(13) 0.0699(18) 0.0677(17) 0.0120(14) -0.0160(12) -0.0213(12)
Si72 0.0476(19) 0.051(2) 0.087(3) -0.030(2) 0.0242(18) -0.009(2)
Si73 0.0500(18) 0.044(2) 0.044(2) 0.0062(16) 0.0023(15) -0.0146(16)
Si74 0.053(6) 0.055(7) 0.076(6) -0.026(6) 0.008(5) -0.012(6)
Si75 0.061(6) 0.043(6) 0.042(6) -0.003(5) 0.000(5) -0.014(5)
N802 0.078(6) 0.089(7) 0.058(5) -0.010(5) 0.003(5) -0.038(5)
N806 0.064(5) 0.069(5) 0.053(5) -0.012(4) -0.012(4) 0.021(4)
C111 0.050(5) 0.064(6) 0.049(5) 0.013(4) -0.008(4) -0.002(4)
C112 0.122(10) 0.055(6) 0.078(8) 0.018(6) 0.020(7) 0.033(7)
C113 0.084(8) 0.082(8) 0.078(8) 0.014(6) -0.019(6) -0.006(7)
C114 0.145(12) 0.190(14) 0.109(11) 0.084(11) -0.008(9) -0.027(11)
C115 0.072(7) 0.154(12) 0.104(9) 0.037(9) -0.014(7) -0.063(8)
C116 0.115(9) 0.054(6) 0.077(7) -0.016(5) -0.008(7) 0.003(6)
C121 0.056(5) 0.043(5) 0.050(5) -0.014(4) 0.004(4) 0.002(4)
C122 0.074(7) 0.044(5) 0.063(6) -0.009(4) 0.029(5) 0.000(5)
C123 0.036(5) 0.100(9) 0.074(7) -0.020(6) 0.000(5) 0.007(5)
C131 0.031(4) 0.066(6) 0.046(5) -0.014(4) -0.001(4) -0.002(4)
C132 0.043(5) 0.062(6) 0.046(5) 0.003(4) -0.010(4) -0.001(4)
C133 0.052(5) 0.042(5) 0.065(6) -0.014(4) -0.007(4) -0.011(4)
C511 0.140(11) 0.046(6) 0.056(6) -0.004(5) -0.018(7) 0.014(6)
C512 0.075(8) 0.128(11) 0.081(8) -0.034(8) 0.015(6) -0.058(8)
C513 0.108(9) 0.058(6) 0.042(5) -0.013(4) -0.012(5) -0.006(6)
C521 0.073(8) 0.200(16) 0.058(7) 0.015(8) 0.010(6) 0.081(9)
C522 0.075(7) 0.120(10) 0.040(5) 0.015(6) -0.002(5) 0.039(7)
C523 0.226(19) 0.056(8) 0.136(13) 0.003(8) -0.095(13) 0.049(10)
C531 0.062(7) 0.160(13) 0.051(6) 0.040(7) 0.019(5) 0.054(8)
C532 0.062(6) 0.095(8) 0.056(6) 0.003(5) -0.001(5) -0.042(6)
C533 0.054(6) 0.087(8) 0.054(6) 0.015(5) 0.012(5) 0.010(5)
C534 0.053(7) 0.23(2) 0.096(10) 0.048(11) 0.035(7) 0.015(10)
C535 0.191(16) 0.072(8) 0.064(8) -0.007(6) 0.025(9) 0.044(9)
C536 0.070(7) 0.097(8) 0.048(6) 0.026(6) 0.003(5) 0.008(6)
C611 0.067(7) 0.132(12) 0.108(10) 0.056(9) 0.028(7) -0.012(8)
C612 0.067(7) 0.035(5) 0.115(9) 0.016(5) -0.026(6) -0.008(5)
C613 0.091(8) 0.050(6) 0.083(8) 0.022(5) -0.027(6) -0.007(6)
C621 0.082(8) 0.079(8) 0.131(12) 0.040(8) 0.047(8) 0.006(7)
C622 0.044(5) 0.075(7) 0.074(7) -0.001(5) 0.011(5) 0.024(5)
C623 0.069(7) 0.109(10) 0.069(7) -0.038(7) -0.006(6) 0.034(7)
C631 0.095(12) 0.046(8) 0.121(13) -0.019(9) -0.050(11) -0.007(8)
C632 0.072(10) 0.108(13) 0.066(10) -0.047(9) -0.015(8) 0.015(9)
C633 0.056(7) 0.051(7) 0.069(8) -0.007(6) -0.012(6) -0.004(6)
C634 0.085(11) 0.079(9) 0.133(12) -0.013(9) -0.046(10) -0.008(8)
C635 0.089(13) 0.073(10) 0.125(12) -0.014(9) -0.053(11) -0.005(9)
C636 0.097(13) 0.086(10) 0.129(13) -0.024(9) -0.061(11) -0.001(10)
C641 0.079(16) 0.083(16) 0.092(17) -0.025(14) -0.016(14) -0.018(13)
C642 0.096(17) 0.075(15) 0.059(14) -0.021(12) -0.001(13) 0.026(13)
C643 0.075(12) 0.067(12) 0.070(12) -0.003(9) -0.007(9) 0.004(9)
C644 0.105(13) 0.089(11) 0.130(13) -0.013(11) -0.047(12) -0.002(10)
C645 0.095(14) 0.080(11) 0.129(13) -0.012(11) -0.052(12) -0.007(11)
C646 0.097(14) 0.078(11) 0.124(13) -0.015(11) -0.054(12) -0.002(11)
C711 0.039(6) 0.173(15) 0.118(11) 0.060(10) -0.018(6) -0.040(7)
C712 0.041(5) 0.067(6) 0.068(6) 0.008(5) -0.020(4) -0.012(4)
C713 0.104(9) 0.075(8) 0.079(8) 0.008(6) -0.041(7) -0.033(7)
C721 0.070(9) 0.072(9) 0.134(13) -0.037(9) 0.041(9) -0.006(7)
C722 0.090(11) 0.044(8) 0.110(12) -0.014(8) 0.015(9) 0.012(7)
C723 0.105(15) 0.092(13) 0.079(11) -0.049(9) 0.016(10) -0.004(11)
C731 0.071(8) 0.174(15) 0.060(7) 0.038(8) -0.001(6) -0.001(9)
C732 0.065(6) 0.041(6) 0.055(6) -0.003(6) 0.006(5) -0.005(5)
C733 0.063(9) 0.081(10) 0.070(9) 0.025(8) 0.017(7) -0.012(7)
C734 0.068(10) 0.111(14) 0.123(15) 0.054(12) 0.023(10) -0.024(10)
C735 0.16(2) 0.114(17) 0.099(14) -0.008(12) 0.082(14) -0.021(15)
C736 0.105(12) 0.078(10) 0.075(10) 0.033(8) 0.017(9) -0.025(9)
C741 0.10(2) 0.043(16) 0.11(2) -0.023(16) 0.015(18) 0.027(16)
C742 0.053(12) 0.056(13) 0.059(13) -0.006(9) 0.005(9) 0.001(9)
C743 0.09(2) 0.09(2) 0.09(2) -0.008(17) 0.022(17) 0.001(17)
C744 0.075(19) 0.071(19) 0.059(18) 0.008(16) 0.025(15) -0.001(16)
C745 0.09(2) 0.09(2) 0.10(2) -0.016(17) 0.024(17) 0.004(17)
C746 0.043(18) 0.06(2) 0.07(2) -0.006(17) 0.022(16) -0.008(16)
C751 0.068(14) 0.065(14) 0.062(14) 0.000(9) 0.007(9) 0.001(9)
C752 0.052(13) 0.034(12) 0.061(14) -0.002(12) 0.006(12) -0.017(11)
C801 0.14(2) 0.083(11) 0.039(16) 0.019(12) -0.011(14) -0.042(12)
C803 0.087(9) 0.100(10) 0.111(11) 0.021(8) -0.029(8) -0.039(8)
C804 0.087(8) 0.062(9) 0.058(8) -0.005(7) -0.025(7) -0.004(9)
C805 0.086(7) 0.065(10) 0.054(8) -0.005(7) -0.021(7) 0.004(8)
C807 0.137(12) 0.063(7) 0.085(9) 0.007(6) 0.000(8) 0.007(8)
C808 0.080(8) 0.080(8) 0.066(7) 0.017(6) 0.024(6) 0.021(6)
C809 0.087(8) 0.069(11) 0.057(9) -0.006(8) -0.021(8) 0.004(10)
C810 0.086(8) 0.073(11) 0.060(9) -0.003(8) -0.024(8) 0.000(10)
C811 0.14(2) 0.085(15) 0.04(2) 0.020(18) -0.02(2) -0.052(17)
K2 0.0423(10) 0.0537(11) 0.0414(10) 0.0063(8) -0.0015(8) 0.0049(8)
N903 0.051(5) 0.096(7) 0.068(6) 0.027(5) -0.003(4) 0.016(5)
N906 0.052(4) 0.054(4) 0.055(5) 0.003(4) 0.015(4) 0.005(4)
N911 0.053(5) 0.073(5) 0.051(5) 0.017(4) 0.013(4) 0.008(4)
N914 0.048(5) 0.079(6) 0.104(8) 0.039(6) -0.018(5) -0.004(4)
N923 0.066(5) 0.070(6) 0.063(5) 0.012(4) 0.007(4) -0.004(4)
N931 0.138(8) 0.104(7) 0.095(7) -0.009(6) 0.011(7) -0.020(6)
C901 0.076(8) 0.121(11) 0.064(7) 0.025(7) -0.019(6) 0.010(7)
C902 0.090(10) 0.154(15) 0.125(13) 0.063(11) -0.024(9) -0.017(10)
C904 0.074(8) 0.106(10) 0.094(9) 0.035(8) 0.023(7) 0.047(7)
C905 0.081(8) 0.080(8) 0.082(8) 0.019(6) 0.023(6) 0.032(6)
C907 0.099(10) 0.088(9) 0.093(9) 0.000(7) 0.024(8) -0.037(8)
C908 0.080(7) 0.079(8) 0.058(6) 0.003(5) 0.011(6) -0.002(6)
C909 0.084(8) 0.065(7) 0.085(8) 0.009(6) 0.022(6) -0.005(6)
C910 0.104(10) 0.073(8) 0.078(8) 0.001(6) 0.018(7) 0.005(7)
C912 0.055(8) 0.064(9) 0.063(8) 0.000(7) 0.006(7) 0.004(8)
C913 0.064(8) 0.082(9) 0.084(9) 0.004(7) 0.003(7) 0.001(7)
C915 0.08(2) 0.08(2) 0.19(4) 0.03(3) -0.05(2) -0.010(18)
C916 0.071(18) 0.13(3) 0.13(2) 0.023(19) -0.023(18) 0.001(18)
C917 0.054(6) 0.070(8) 0.070(7) 0.011(7) 0.005(6) 0.000(7)
C918 0.059(7) 0.082(8) 0.082(8) 0.004(6) 0.004(6) 0.007(6)
C919 0.079(14) 0.099(19) 0.112(18) 0.048(13) -0.018(12) 0.003(12)
C920 0.070(15) 0.060(16) 0.18(4) 0.04(2) -0.061(17) -0.022(10)
C921 0.100(12) 0.23(2) 0.093(11) 0.024(13) -0.015(9) 0.027(13)
C922 0.093(10) 0.094(10) 0.164(15) 0.033(10) 0.040(10) 0.009(8)
C924 0.161(16) 0.068(9) 0.136(14) 0.012(9) 0.035(12) -0.027(9)
C925 0.093(9) 0.075(8) 0.093(8) -0.012(7) 0.001(7) -0.004(7)
C926 0.127(16) 0.111(15) 0.100(14) -0.011(12) 0.036(13) -0.005(13)
C927 0.144(19) 0.18(2) 0.146(19) -0.029(16) -0.010(16) -0.014(16)
C928 0.091(10) 0.081(9) 0.092(9) -0.011(7) -0.002(8) -0.004(8)
C929 0.15(2) 0.14(2) 0.13(2) 0.003(18) -0.014(18) -0.003(18)
C930 0.16(3) 0.18(3) 0.14(3) -0.022(18) -0.008(19) -0.004(19)

loop_
_atom_type_symbol
_atom_type_description
_atom_type_scat_dispersion_real
_atom_type_scat_dispersion_imag
_atom_type_scat_source
C C 0.0033 0.0016 'International Tables Vol C Tables 4.2.6.8 and 6.1.1.4'
H H 0.0000 0.0000 'International Tables Vol C Tables 4.2.6.8 and 6.1.1.4'
K K 0.2009 0.2494 'International Tables Vol C Tables 4.2.6.8 and 6.1.1.4'
N N 0.0061 0.0033 'International Tables Vol C Tables 4.2.6.8 and 6.1.1.4'
Si Si 0.0817 0.0704 'International Tables Vol C Tables 4.2.6.8 and 6.1.1.4'
Sn Sn -0.6537 1.4246 'International Tables Vol C Tables 4.2.6.8 and 6.1.1.4'

loop_
_geom_angle_atom_site_label_1
_geom_angle_atom_site_label_2
_geom_angle_atom_site_label_3
_geom_angle
_geom_angle_site_symmetry_1
_geom_angle_site_symmetry_3
_geom_angle_publ_flag
Sn3 Sn1 Sn2 107.44(2) . . ?
Sn4 Sn1 Sn2 107.06(2) . . ?
Sn4 Sn1 Sn3 107.86(2) . . ?
Si1 Sn1 Sn2 114.04(5) . . ?
Si1 Sn1 Sn3 109.69(5) . . ?
Si1 Sn1 Sn4 110.51(4) . . ?
Sn1 Sn2 Sn6 72.771(19) . . ?
Sn1 Sn2 Sn7 73.071(18) . . ?
Sn1 Sn2 Sn8 93.22(2) . . ?
Sn6 Sn2 Sn7 103.38(2) . . ?
Sn6 Sn2 Sn8 58.073(17) . . ?
Sn7 Sn2 Sn8 58.114(16) . . ?
Sn1 Sn3 Sn5 72.482(19) . . ?
Sn1 Sn3 Sn6 73.246(19) . . ?
Sn1 Sn3 Sn10 93.95(2) . . ?
Sn5 Sn3 Sn10 58.126(15) . . ?
Sn6 Sn3 Sn5 103.54(2) . . ?
Sn6 Sn3 Sn10 58.864(17) . . ?
Sn1 Sn4 Sn5 72.853(19) . . ?
Sn1 Sn4 Sn7 73.616(18) . . ?
Sn1 Sn4 Sn9 93.496(18) . . ?
Sn5 Sn4 Sn7 102.84(2) . . ?
Sn5 Sn4 Sn9 57.703(16) . . ?
Sn7 Sn4 Sn9 57.712(17) . . ?
Sn3 Sn5 Sn9 112.94(2) . . ?
Sn3 Sn5 Sn10 65.083(18) . . ?
Sn4 Sn5 Sn3 106.70(2) . . ?
Sn4 Sn5 Sn9 66.305(19) . . ?
Sn4 Sn5 Sn10 113.70(2) . . ?
Sn9 Sn5 Sn10 60.427(19) . . ?
Si5 Sn5 Sn3 124.57(5) . . ?
Si5 Sn5 Sn4 123.95(5) . . ?
Si5 Sn5 Sn9 107.23(5) . . ?
Si5 Sn5 Sn10 107.68(5) . . ?
Sn2 Sn6 Sn8 64.378(19) . . ?
Sn2 Sn6 Sn10 112.30(2) . . ?
Sn3 Sn6 Sn2 106.47(2) . . ?
Sn3 Sn6 Sn8 112.21(2) . . ?
Sn3 Sn6 Sn10 64.933(19) . . ?
Sn8 Sn6 Sn10 60.470(17) . . ?
Si6 Sn6 Sn2 124.20(5) . . ?
Si6 Sn6 Sn3 126.76(5) . . ?
Si6 Sn6 Sn8 104.06(5) . . ?
Si6 Sn6 Sn10 104.97(5) . . ?
Sn2 Sn7 Sn8 64.354(18) . . ?
Sn2 Sn7 Sn9 112.92(2) . . ?
Sn4 Sn7 Sn2 106.07(2) . . ?
Sn4 Sn7 Sn8 113.04(2) . . ?
Sn4 Sn7 Sn9 66.22(2) . . ?
Sn8 Sn7 Sn9 60.802(18) . . ?
Si7 Sn7 Sn2 127.64(6) . . ?
Si7 Sn7 Sn4 124.11(6) . . ?
Si7 Sn7 Sn8 103.95(6) . . ?
Si7 Sn7 Sn9 100.94(6) . . ?
Sn2 Sn8 K1 176.63(4) . . ?
Sn6 Sn8 Sn2 57.549(16) . . ?
Sn6 Sn8 Sn7 102.51(2) . . ?
Sn6 Sn8 Sn9 106.67(2) . . ?
Sn6 Sn8 Sn10 60.611(17) . . ?
Sn6 Sn8 K1 119.59(4) . . ?
Sn7 Sn8 Sn2 57.531(17) . . ?
Sn7 Sn8 Sn9 59.846(17) . . ?
Sn7 Sn8 Sn10 106.02(2) . . ?
Sn7 Sn8 K1 125.75(4) . . ?
Sn9 Sn8 Sn2 106.68(2) . . ?
Sn9 Sn8 Sn10 59.83(2) . . ?
Sn9 Sn8 K1 75.57(3) . . ?
Sn10 Sn8 Sn2 106.98(2) . . ?
Sn10 Sn8 K1 71.83(4) . . ?
Sn4 Sn9 K1 161.92(3) . . ?
Sn5 Sn9 Sn4 55.992(17) . . ?
Sn5 Sn9 Sn7 100.16(2) . . ?
Sn5 Sn9 Sn8 104.62(2) . . ?
Sn5 Sn9 Sn10 59.941(17) . . ?
Sn5 Sn9 K1 121.95(4) . . ?
Sn7 Sn9 Sn4 56.070(16) . . ?
Sn7 Sn9 Sn8 59.351(18) . . ?
Sn7 Sn9 Sn10 105.85(2) . . ?
Sn7 Sn9 K1 110.56(3) . . ?
Sn8 Sn9 Sn4 103.940(19) . . ?
Sn8 Sn9 K1 58.22(3) . . ?
Sn10 Sn9 Sn4 105.106(19) . . ?
Sn10 Sn9 Sn8 60.115(17) . . ?
Sn10 Sn9 K1 64.74(3) . . ?
Sn3 Sn10 K1 164.15(3) . . ?
Sn5 Sn10 Sn3 56.792(17) . . ?
Sn5 Sn10 Sn6 100.40(2) . . ?
Sn5 Sn10 Sn8 104.34(2) . . ?
Sn5 Sn10 Sn9 59.631(16) . . ?
Sn5 Sn10 K1 127.27(4) . . ?
Sn6 Sn10 Sn3 56.202(16) . . ?
Sn6 Sn10 K1 109.15(3) . . ?
Sn8 Sn10 Sn3 104.044(19) . . ?
Sn8 Sn10 Sn6 58.919(19) . . ?
Sn8 Sn10 K1 60.49(3) . . ?
Sn9 Sn10 Sn3 105.67(2) . . ?
Sn9 Sn10 Sn6 105.54(2) . . ?
Sn9 Sn10 Sn8 60.055(18) . . ?
Sn9 Sn10 K1 70.69(3) . . ?
Sn8 K1 Sn9 46.20(3) . . ?
Sn8 K1 Sn10 47.68(3) . . ?
Sn10 K1 Sn9 44.57(2) . . ?
N802 K1 Sn8 141.3(2) . . ?
N802 K1 Sn9 99.5(2) . . ?
N802 K1 Sn10 125.0(2) . . ?
N802 K1 N806 65.4(3) . . ?
N806 K1 Sn8 141.3(2) . . ?
N806 K1 Sn9 120.59(19) . . ?
N806 K1 Sn10 95.8(2) . . ?
Si11 Si1 Sn1 113.27(11) . . ?
Si12 Si1 Sn1 107.34(9) . . ?
Si12 Si1 Si11 106.50(12) . . ?
Si12 Si1 Si13 106.73(11) . . ?
Si13 Si1 Sn1 106.21(9) . . ?
Si13 Si1 Si11 116.30(12) . . ?
Si51 Si5 Sn5 116.34(10) . . ?
Si51 Si5 Si52 107.57(12) . . ?
Si51 Si5 Si53 115.86(13) . . ?
Si52 Si5 Sn5 101.36(10) . . ?
Si52 Si5 Si53 115.11(13) . . ?
Si53 Si5 Sn5 99.80(10) . . ?
Si61 Si6 Sn6 112.72(10) . . ?
Si61 Si6 Si62 108.27(12) . . ?
Si61 Si6 Si63 117.1(4) . . ?
Si62 Si6 Sn6 108.45(10) . . ?
Si62 Si6 Si63 108.7(3) . . ?
Si63 Si6 Sn6 101.2(4) . . ?
Si64 Si6 Sn6 98.3(5) . . ?
Si64 Si6 Si61 110.0(6) . . ?
Si64 Si6 Si62 118.9(5) . . ?
Sn7 Si7 Si75 108.2(3) . . ?
Si71 Si7 Sn7 109.86(11) . . ?
Si71 Si7 Si72 108.71(17) . . ?
Si71 Si7 Si75 101.0(3) . . ?
Si72 Si7 Sn7 95.81(13) . . ?
Si73 Si7 Sn7 110.97(12) . . ?
Si73 Si7 Si71 115.12(16) . . ?
Si73 Si7 Si72 114.69(19) . . ?
Si74 Si7 Sn7 111.6(4) . . ?
Si74 Si7 Si71 111.5(4) . . ?
Si74 Si7 Si75 114.3(5) . . ?
C111 Si11 Si1 109.0(3) . . ?
C111 Si11 C112 106.3(5) . . ?
C112 Si11 Si1 105.9(3) . . ?
C113 Si11 Si1 120.0(4) . . ?
C113 Si11 C111 112.3(5) . . ?
C113 Si11 C112 102.1(5) . . ?
C121 Si12 Si1 112.7(3) . . ?
C121 Si12 C123 105.4(5) . . ?
C122 Si12 Si1 112.4(3) . . ?
C122 Si12 C121 107.1(4) . . ?
C122 Si12 C123 106.8(5) . . ?
C123 Si12 Si1 112.0(3) . . ?
C131 Si13 Si1 111.0(3) . . ?
C131 Si13 C133 107.2(4) . . ?
C132 Si13 Si1 108.2(3) . . ?
C132 Si13 C131 108.0(4) . . ?
C132 Si13 C133 107.1(4) . . ?
C133 Si13 Si1 115.1(3) . . ?
C511 Si51 Si5 109.8(4) . . ?
C511 Si51 C512 106.0(6) . . ?
C511 Si51 C513 108.7(5) . . ?
C512 Si51 Si5 112.1(4) . . ?
C512 Si51 C513 105.7(5) . . ?
C513 Si51 Si5 114.2(3) . . ?
C521 Si52 Si5 108.7(4) . . ?
C522 Si52 Si5 115.7(4) . . ?
C522 Si52 C521 104.5(5) . . ?
C522 Si52 C523 109.9(7) . . ?
C523 Si52 Si5 110.8(4) . . ?
C523 Si52 C521 106.6(8) . . ?
C531 Si53 Si5 107.9(4) . . ?
C531 Si53 C532 110.5(6) . . ?
C532 Si53 Si5 107.6(4) . . ?
C533 Si53 Si5 117.2(3) . . ?
C533 Si53 C531 107.2(5) . . ?
C533 Si53 C532 106.4(5) . . ?
C611 Si61 Si6 111.5(4) . . ?
C612 Si61 Si6 109.1(3) . . ?
C612 Si61 C611 108.3(6) . . ?
C612 Si61 C613 105.5(5) . . ?
C613 Si61 Si6 115.2(4) . . ?
C613 Si61 C611 107.0(6) . . ?
C621 Si62 Si6 111.0(4) . . ?
C621 Si62 C622 108.1(5) . . ?
C621 Si62 C623 106.3(7) . . ?
C622 Si62 Si6 113.0(3) . . ?
C623 Si62 Si6 111.1(4) . . ?
C623 Si62 C622 107.0(5) . . ?
C631 Si63 Si6 109.9(9) . . ?
C631 Si63 C632 97.9(11) . . ?
C632 Si63 Si6 95.6(6) . . ?
C633 Si63 Si6 121.8(9) . . ?
C633 Si63 C631 120.5(10) . . ?
C633 Si63 C632 103.8(10) . . ?
Si6 Si64 C641 95.8(11) . . ?
C642 Si64 Si6 132.1(15) . . ?
C642 Si64 C641 94.9(19) . . ?
C642 Si64 C643 107.5(18) . . ?
C643 Si64 Si6 118.1(12) . . ?
C643 Si64 C641 94.0(13) . . ?
C711 Si71 Si7 114.3(5) . . ?
C712 Si71 Si7 109.6(3) . . ?
C712 Si71 C711 106.9(5) . . ?
C712 Si71 C713 107.7(5) . . ?
C713 Si71 Si7 111.5(4) . . ?
C713 Si71 C711 106.5(7) . . ?
C721 Si72 Si7 116.6(5) . . ?
C721 Si72 C722 105.5(8) . . ?
C722 Si72 Si7 107.6(5) . . ?
C723 Si72 Si7 111.0(8) . . ?
C723 Si72 C721 107.4(10) . . ?
C723 Si72 C722 108.5(11) . . ?
C731 Si73 Si7 113.0(5) . . ?
C731 Si73 C732 105.5(7) . . ?
C731 Si73 C733 105.2(6) . . ?
C732 Si73 Si7 107.8(4) . . ?
C732 Si73 C733 108.2(6) . . ?
C733 Si73 Si7 116.6(4) . . ?
C741 Si74 Si7 102.2(14) . . ?
C741 Si74 C742 111.0(19) . . ?
C741 Si74 C746 103(3) . . ?
C742 Si74 Si7 125.9(10) . . ?
C742 Si74 C746 105(2) . . ?
C746 Si74 Si7 108(2) . . ?
C731 Si75 Si7 86.9(6) . . ?
C751 Si75 Si7 115.0(15) . . ?
C751 Si75 C731 115.5(15) . . ?
C752 Si75 Si7 113.8(13) . . ?
C752 Si75 C731 119.9(14) . . ?
C752 Si75 C751 105.4(18) . . ?
C801 N802 K1 101.6(17) . . ?
C801 N802 C804 112.4(13) . . ?
C803 N802 K1 120.3(7) . . ?
C803 N802 C801 115.4(18) . . ?
C803 N802 C804 98.9(11) . . ?
C803 N802 C811 100(3) . . ?
C804 N802 K1 108.4(8) . . ?
C810 N802 K1 107.0(14) . . ?
C810 N802 C803 123.4(17) . . ?
C810 N802 C811 104(2) . . ?
C811 N802 K1 97(3) . . ?
C805 N806 K1 107.8(11) . . ?
C805 N806 C807 102.0(12) . . ?
C807 N806 K1 107.4(7) . . ?
C807 N806 C809 122.2(19) . . ?
C808 N806 K1 113.1(6) . . ?
C808 N806 C805 118.8(11) . . ?
C808 N806 C807 106.6(9) . . ?
C808 N806 C809 98.6(17) . . ?
C809 N806 K1 109(2) . . ?
Si11 C111 H11A 109.5 . . ?
Si11 C111 H11B 109.5 . . ?
Si11 C111 H11C 109.5 . . ?
H11A C111 H11B 109.5 . . ?
H11A C111 H11C 109.5 . . ?
H11B C111 H11C 109.5 . . ?
Si11 C112 H11D 109.5 . . ?
Si11 C112 H11E 109.5 . . ?
Si11 C112 H11F 109.5 . . ?
H11D C112 H11E 109.5 . . ?
H11D C112 H11F 109.5 . . ?
H11E C112 H11F 109.5 . . ?
C114 C113 Si11 108.0(10) . . ?
C115 C113 Si11 110.1(9) . . ?
C115 C113 C114 105.2(11) . . ?
C116 C113 Si11 100.9(9) . . ?
C116 C113 C114 113.5(12) . . ?
C116 C113 C115 118.7(11) . . ?
C113 C114 H11G 109.5 . . ?
C113 C114 H11H 109.5 . . ?
C113 C114 H11I 109.5 . . ?
H11G C114 H11H 109.5 . . ?
H11G C114 H11I 109.5 . . ?
H11H C114 H11I 109.5 . . ?
C113 C115 H11J 109.5 . . ?
C113 C115 H11K 109.5 . . ?
C113 C115 H11L 109.5 . . ?
H11J C115 H11K 109.5 . . ?
H11J C115 H11L 109.5 . . ?
H11K C115 H11L 109.5 . . ?
C113 C116 H11M 109.5 . . ?
C113 C116 H11N 109.5 . . ?
C113 C116 H11O 109.5 . . ?
H11M C116 H11N 109.5 . . ?
H11M C116 H11O 109.5 . . ?
H11N C116 H11O 109.5 . . ?
K1 C121 H12C 78.7 2_645 . ?
K1 C121 H12A 78.4 2_645 . ?
K1 C121 H12B 55.4 2_645 . ?
Si12 C121 K1 164.9(4) . 2_645 ?
Si12 C121 H12C 109.5 . . ?
Si12 C121 H12A 109.5 . . ?
Si12 C121 H12B 109.5 . . ?
H12C C121 H12A 109.5 . . ?
H12C C121 H12B 109.5 . . ?
H12A C121 H12B 109.5 . . ?
Si12 C122 H12D 109.5 . . ?
Si12 C122 H12E 109.5 . . ?
Si12 C122 H12F 109.5 . . ?
H12D C122 H12E 109.5 . . ?
H12D C122 H12F 109.5 . . ?
H12E C122 H12F 109.5 . . ?
Si12 C123 H12G 109.5 . . ?
Si12 C123 H12H 109.5 . . ?
Si12 C123 H12I 109.5 . . ?
H12G C123 H12H 109.5 . . ?
H12G C123 H12I 109.5 . . ?
H12H C123 H12I 109.5 . . ?
Si13 C131 H13A 109.5 . . ?
Si13 C131 H13B 109.5 . . ?
Si13 C131 H13C 109.5 . . ?
H13A C131 H13B 109.5 . . ?
H13A C131 H13C 109.5 . . ?
H13B C131 H13C 109.5 . . ?
Si13 C132 H13D 109.5 . . ?
Si13 C132 H13E 109.5 . . ?
Si13 C132 H13F 109.5 . . ?
H13D C132 H13E 109.5 . . ?
H13D C132 H13F 109.5 . . ?
H13E C132 H13F 109.5 . . ?
Si13 C133 H13G 109.5 . . ?
Si13 C133 H13H 109.5 . . ?
Si13 C133 H13I 109.5 . . ?
H13G C133 H13H 109.5 . . ?
H13G C133 H13I 109.5 . . ?
H13H C133 H13I 109.5 . . ?
Si51 C511 H51A 109.5 . . ?
Si51 C511 H51B 109.5 . . ?
Si51 C511 H51C 109.5 . . ?
H51A C511 H51B 109.5 . . ?
H51A C511 H51C 109.5 . . ?
H51B C511 H51C 109.5 . . ?
Si51 C512 H51D 109.5 . . ?
Si51 C512 H51E 109.5 . . ?
Si51 C512 H51F 109.5 . . ?
H51D C512 H51E 109.5 . . ?
H51D C512 H51F 109.5 . . ?
H51E C512 H51F 109.5 . . ?
Si51 C513 H51G 109.5 . . ?
Si51 C513 H51H 109.5 . . ?
Si51 C513 H51I 109.5 . . ?
H51G C513 H51H 109.5 . . ?
H51G C513 H51I 109.5 . . ?
H51H C513 H51I 109.5 . . ?
Si52 C521 H52A 109.5 . . ?
Si52 C521 H52B 109.5 . . ?
Si52 C521 H52C 109.5 . . ?
H52A C521 H52B 109.5 . . ?
H52A C521 H52C 109.5 . . ?
H52B C521 H52C 109.5 . . ?
Si52 C522 H52D 109.5 . . ?
Si52 C522 H52E 109.5 . . ?
Si52 C522 H52F 109.5 . . ?
H52D C522 H52E 109.5 . . ?
H52D C522 H52F 109.5 . . ?
H52E C522 H52F 109.5 . . ?
Si52 C523 H52G 109.5 . . ?
Si52 C523 H52H 109.5 . . ?
Si52 C523 H52I 109.5 . . ?
H52G C523 H52H 109.5 . . ?
H52G C523 H52I 109.5 . . ?
H52H C523 H52I 109.5 . . ?
Si53 C531 H53A 109.5 . . ?
Si53 C531 H53B 109.5 . . ?
Si53 C531 H53C 109.5 . . ?
H53A C531 H53B 109.5 . . ?
H53A C531 H53C 109.5 . . ?
H53B C531 H53C 109.5 . . ?
Si53 C532 H53D 109.5 . . ?
Si53 C532 H53E 109.5 . . ?
Si53 C532 H53F 109.5 . . ?
H53D C532 H53E 109.5 . . ?
H53D C532 H53F 109.5 . . ?
H53E C532 H53F 109.5 . . ?
C534 C533 Si53 109.5(8) . . ?
C535 C533 Si53 108.0(7) . . ?
C535 C533 C534 111.2(11) . . ?
C536 C533 Si53 110.3(7) . . ?
C536 C533 C534 107.7(9) . . ?
C536 C533 C535 110.1(10) . . ?
C533 C534 H53G 109.5 . . ?
C533 C534 H53H 109.5 . . ?
C533 C534 H53I 109.5 . . ?
H53G C534 H53H 109.5 . . ?
H53G C534 H53I 109.5 . . ?
H53H C534 H53I 109.5 . . ?
C533 C535 H53J 109.5 . . ?
C533 C535 H53K 109.5 . . ?
C533 C535 H53L 109.5 . . ?
H53J C535 H53K 109.5 . . ?
H53J C535 H53L 109.5 . . ?
H53K C535 H53L 109.5 . . ?
C533 C536 H53M 109.5 . . ?
C533 C536 H53N 109.5 . . ?
C533 C536 H53O 109.5 . . ?
H53M C536 H53N 109.5 . . ?
H53M C536 H53O 109.5 . . ?
H53N C536 H53O 109.5 . . ?
Si61 C611 H61A 109.5 . . ?
Si61 C611 H61B 109.5 . . ?
Si61 C611 H61C 109.5 . . ?
H61A C611 H61B 109.5 . . ?
H61A C611 H61C 109.5 . . ?
H61B C611 H61C 109.5 . . ?
Si61 C612 H61D 109.5 . . ?
Si61 C612 H61E 109.5 . . ?
Si61 C612 H61F 109.5 . . ?
H61D C612 H61E 109.5 . . ?
H61D C612 H61F 109.5 . . ?
H61E C612 H61F 109.5 . . ?
Si61 C613 H61G 109.5 . . ?
Si61 C613 H61H 109.5 . . ?
Si61 C613 H61I 109.5 . . ?
H61G C613 H61H 109.5 . . ?
H61G C613 H61I 109.5 . . ?
H61H C613 H61I 109.5 . . ?
Si62 C621 H62A 109.5 . . ?
Si62 C621 H62B 109.5 . . ?
Si62 C621 H62C 109.5 . . ?
H62A C621 H62B 109.5 . . ?
H62A C621 H62C 109.5 . . ?
H62B C621 H62C 109.5 . . ?
Si62 C622 H62D 109.5 . . ?
Si62 C622 H62E 109.5 . . ?
Si62 C622 H62F 109.5 . . ?
H62D C622 H62E 109.5 . . ?
H62D C622 H62F 109.5 . . ?
H62E C622 H62F 109.5 . . ?
Si62 C623 H62G 109.5 . . ?
Si62 C623 H62H 109.5 . . ?
Si62 C623 H62I 109.5 . . ?
H62G C623 H62H 109.5 . . ?
H62G C623 H62I 109.5 . . ?
H62H C623 H62I 109.5 . . ?
Si63 C631 H63A 109.5 . . ?
Si63 C631 H63B 109.5 . . ?
Si63 C631 H63C 109.5 . . ?
H63A C631 H63B 109.5 . . ?
H63A C631 H63C 109.5 . . ?
H63B C631 H63C 109.5 . . ?
Si63 C632 H63D 109.5 . . ?
Si63 C632 H63E 109.5 . . ?
Si63 C632 H63F 109.5 . . ?
H63D C632 H63E 109.5 . . ?
H63D C632 H63F 109.5 . . ?
H63E C632 H63F 109.5 . . ?
C634 C633 Si63 100.6(12) . . ?
C634 C633 C635 111(2) . . ?
C634 C633 C636 117.5(16) . . ?
C635 C633 Si63 113.1(15) . . ?
C635 C633 C636 105(2) . . ?
C636 C633 Si63 110.4(14) . . ?
C633 C634 H63G 109.5 . . ?
C633 C634 H63H 109.5 . . ?
C633 C634 H63I 109.5 . . ?
H63G C634 H63H 109.5 . . ?
H63G C634 H63I 109.5 . . ?
H63H C634 H63I 109.5 . . ?
C633 C635 H63J 109.5 . . ?
C633 C635 H63K 109.5 . . ?
C633 C635 H63L 109.5 . . ?
H63J C635 H63K 109.5 . . ?
H63J C635 H63L 109.5 . . ?
H63K C635 H63L 109.5 . . ?
C633 C636 H63M 109.5 . . ?
C633 C636 H63N 109.5 . . ?
C633 C636 H63O 109.5 . . ?
H63M C636 H63N 109.5 . . ?
H63M C636 H63O 109.5 . . ?
H63N C636 H63O 109.5 . . ?
Si64 C641 H64A 109.5 . . ?
Si64 C641 H64B 109.5 . . ?
Si64 C641 H64C 109.5 . . ?
H64A C641 H64B 109.5 . . ?
H64A C641 H64C 109.5 . . ?
H64B C641 H64C 109.5 . . ?
Si64 C642 H64D 109.5 . . ?
Si64 C642 H64E 109.5 . . ?
Si64 C642 H64F 109.5 . . ?
H64D C642 H64E 109.5 . . ?
H64D C642 H64F 109.5 . . ?
H64E C642 H64F 109.5 . . ?
C644 C643 Si64 97(2) . . ?
C645 C643 Si64 110(3) . . ?
C645 C643 C644 121(3) . . ?
C646 C643 Si64 114(4) . . ?
C646 C643 C644 108(4) . . ?
C646 C643 C645 107(4) . . ?
C643 C644 H64G 109.5 . . ?
C643 C644 H64H 109.5 . . ?
C643 C644 H64I 109.5 . . ?
H64G C644 H64H 109.5 . . ?
H64G C644 H64I 109.5 . . ?
H64H C644 H64I 109.5 . . ?
C643 C645 H64J 109.5 . . ?
C643 C645 H64K 109.5 . . ?
C643 C645 H64L 109.5 . . ?
H64J C645 H64K 109.5 . . ?
H64J C645 H64L 109.5 . . ?
H64K C645 H64L 109.5 . . ?
C643 C646 H64M 109.5 . . ?
C643 C646 H64N 109.5 . . ?
C643 C646 H64O 109.5 . . ?
H64M C646 H64N 109.5 . . ?
H64M C646 H64O 109.5 . . ?
H64N C646 H64O 109.5 . . ?
Si71 C711 H71A 109.5 . . ?
Si71 C711 H71B 109.5 . . ?
Si71 C711 H71C 109.5 . . ?
H71A C711 H71B 109.5 . . ?
H71A C711 H71C 109.5 . . ?
H71B C711 H71C 109.5 . . ?
Si71 C712 H71D 109.5 . . ?
Si71 C712 H71E 109.5 . . ?
Si71 C712 H71F 109.5 . . ?
H71D C712 H71E 109.5 . . ?
H71D C712 H71F 109.5 . . ?
H71E C712 H71F 109.5 . . ?
Si71 C713 H71G 109.5 . . ?
Si71 C713 H71H 109.5 . . ?
Si71 C713 H71I 109.5 . . ?
H71G C713 H71H 109.5 . . ?
H71G C713 H71I 109.5 . . ?
H71H C713 H71I 109.5 . . ?
Si72 C721 H72A 109.5 . . ?
Si72 C721 H72B 109.5 . . ?
Si72 C721 H72C 109.5 . . ?
H72A C721 H72B 109.5 . . ?
H72A C721 H72C 109.5 . . ?
H72B C721 H72C 109.5 . . ?
Si72 C722 H72D 109.5 . . ?
Si72 C722 H72E 109.5 . . ?
Si72 C722 H72F 109.5 . . ?
H72D C722 H72E 109.5 . . ?
H72D C722 H72F 109.5 . . ?
H72E C722 H72F 109.5 . . ?
Si72 C723 H72G 109.5 . . ?
Si72 C723 H72H 109.5 . . ?
Si72 C723 H72I 109.5 . . ?
H72G C723 H72H 109.5 . . ?
H72G C723 H72I 109.5 . . ?
H72H C723 H72I 109.5 . . ?
Si73 C731 H73A 109.5 . . ?
Si73 C731 H73B 109.5 . . ?
Si73 C731 H73C 109.5 . . ?
Si75 C731 H73D 109.5 . . ?
Si75 C731 H73E 109.5 . . ?
Si75 C731 H73F 109.5 . . ?
H73A C731 H73B 109.5 . . ?
H73A C731 H73C 109.5 . . ?
H73B C731 H73C 109.5 . . ?
H73D C731 H73E 109.5 . . ?
H73D C731 H73F 109.5 . . ?
H73E C731 H73F 109.5 . . ?
Si73 C732 H73G 109.5 . . ?
Si73 C732 H73H 109.5 . . ?
Si73 C732 H73I 109.5 . . ?
H73G C732 H73H 109.5 . . ?
H73G C732 H73I 109.5 . . ?
H73H C732 H73I 109.5 . . ?
C734 C733 Si73 109.3(9) . . ?
C734 C733 C735 107.7(15) . . ?
C734 C733 C736 111.4(12) . . ?
C735 C733 Si73 110.8(10) . . ?
C736 C733 Si73 110.0(9) . . ?
C736 C733 C735 107.6(14) . . ?
C733 C734 H73J 109.5 . . ?
C733 C734 H73K 109.5 . . ?
C733 C734 H73L 109.5 . . ?
H73J C734 H73K 109.5 . . ?
H73J C734 H73L 109.5 . . ?
H73K C734 H73L 109.5 . . ?
C733 C735 H73M 109.5 . . ?
C733 C735 H73N 109.5 . . ?
C733 C735 H73O 109.5 . . ?
H73M C735 H73N 109.5 . . ?
H73M C735 H73O 109.5 . . ?
H73N C735 H73O 109.5 . . ?
C733 C736 H73P 109.5 . . ?
C733 C736 H73Q 109.5 . . ?
C733 C736 H73R 109.5 . . ?
H73P C736 H73Q 109.5 . . ?
H73P C736 H73R 109.5 . . ?
H73Q C736 H73R 109.5 . . ?
Si74 C741 H74D 109.5 . . ?
Si74 C741 H74E 109.5 . . ?
Si74 C741 H74F 109.5 . . ?
H74D C741 H74E 109.5 . . ?
H74D C741 H74F 109.5 . . ?
H74E C741 H74F 109.5 . . ?
C743 C742 Si74 106.9(15) . . ?
C744 C742 Si74 107.0(14) . . ?
C744 C742 C743 115(3) . . ?
C745 C742 Si74 107.2(15) . . ?
C745 C742 C743 115(3) . . ?
C745 C742 C744 106(3) . . ?
C742 C743 H74G 109.5 . . ?
C742 C743 H74H 109.5 . . ?
C742 C743 H74I 109.5 . . ?
H74G C743 H74H 109.5 . . ?
H74G C743 H74I 109.5 . . ?
H74H C743 H74I 109.5 . . ?
C742 C744 H74J 109.5 . . ?
C742 C744 H74K 109.5 . . ?
C742 C744 H74L 109.5 . . ?
H74J C744 H74K 109.5 . . ?
H74J C744 H74L 109.5 . . ?
H74K C744 H74L 109.5 . . ?
C742 C745 H74M 109.5 . . ?
C742 C745 H74N 109.5 . . ?
C742 C745 H74O 109.5 . . ?
H74M C745 H74N 109.5 . . ?
H74M C745 H74O 109.5 . . ?
H74N C745 H74O 109.5 . . ?
Si74 C746 H74A 109.5 . . ?
Si74 C746 H74B 109.5 . . ?
Si74 C746 H74C 109.5 . . ?
H74A C746 H74B 109.5 . . ?
H74A C746 H74C 109.5 . . ?
H74B C746 H74C 109.5 . . ?
Si75 C751 H75A 109.5 . . ?
Si75 C751 H75B 109.5 . . ?
Si75 C751 H75C 109.5 . . ?
H75A C751 H75B 109.5 . . ?
H75A C751 H75C 109.5 . . ?
H75B C751 H75C 109.5 . . ?
Si75 C752 H75D 109.5 . . ?
Si75 C752 H75E 109.5 . . ?
Si75 C752 H75F 109.5 . . ?
H75D C752 H75E 109.5 . . ?
H75D C752 H75F 109.5 . . ?
H75E C752 H75F 109.5 . . ?
N802 C801 H80A 109.5 . . ?
N802 C801 H80B 109.5 . . ?
N802 C801 H80C 109.5 . . ?
H80A C801 H80B 109.5 . . ?
H80A C801 H80C 109.5 . . ?
H80B C801 H80C 109.5 . . ?
N802 C803 H80D 109.5 . . ?
N802 C803 H80E 109.5 . . ?
N802 C803 H80F 109.5 . . ?
H80D C803 H80E 109.5 . . ?
H80D C803 H80F 109.5 . . ?
H80E C803 H80F 109.5 . . ?
N802 C804 H80G 109.3 . . ?
N802 C804 H80H 109.3 . . ?
H80G C804 H80H 107.9 . . ?
C805 C804 N802 111.7(15) . . ?
C805 C804 H80G 109.3 . . ?
C805 C804 H80H 109.3 . . ?
N806 C805 C804 106.9(15) . . ?
N806 C805 H80I 110.3 . . ?
N806 C805 H80J 110.3 . . ?
C804 C805 H80I 110.3 . . ?
C804 C805 H80J 110.3 . . ?
H80I C805 H80J 108.6 . . ?
N806 C807 H80K 109.5 . . ?
N806 C807 H80L 109.5 . . ?
N806 C807 H80M 109.5 . . ?
H80K C807 H80L 109.5 . . ?
H80K C807 H80M 109.5 . . ?
H80L C807 H80M 109.5 . . ?
N806 C808 H80N 109.5 . . ?
N806 C808 H80O 109.5 . . ?
N806 C808 H80P 109.5 . . ?
H80N C808 H80O 109.5 . . ?
H80N C808 H80P 109.5 . . ?
H80O C808 H80P 109.5 . . ?
N806 C809 H80Q 108.0 . . ?
N806 C809 H80R 108.0 . . ?
H80Q C809 H80R 107.2 . . ?
C810 C809 N806 117(3) . . ?
C810 C809 H80Q 108.0 . . ?
C810 C809 H80R 108.0 . . ?
N802 C810 C809 116(3) . . ?
N802 C810 H81A 108.4 . . ?
N802 C810 H81B 108.4 . . ?
C809 C810 H81A 108.4 . . ?
C809 C810 H81B 108.4 . . ?
H81A C810 H81B 107.4 . . ?
N802 C811 H81E 109.5 . . ?
N802 C811 H81C 109.5 . . ?
N802 C811 H81D 109.5 . . ?
H81E C811 H81C 109.5 . . ?
H81E C811 H81D 109.5 . . ?
H81C C811 H81D 109.5 . . ?
N903 K2 N923 108.8(3) . . ?
N906 K2 N903 62.5(3) . . ?
N906 K2 N911 100.8(2) . . ?
N906 K2 N914 106.5(3) . . ?
N906 K2 N923 95.2(2) . . ?
N906 K2 N931 150.0(3) . . ?
N911 K2 N903 91.3(2) . . ?
N911 K2 N923 158.6(2) . . ?
N914 K2 N903 149.7(3) . . ?
N914 K2 N911 61.8(2) . . ?
N914 K2 N923 100.1(2) . . ?
N914 K2 N931 96.4(4) . . ?
N931 K2 N903 105.4(4) . . ?
N931 K2 N911 107.1(3) . . ?
N931 K2 N923 61.3(3) . . ?
C901 N903 K2 117.1(7) . . ?
C902 N903 K2 98.0(7) . . ?
C902 N903 C901 108.9(10) . . ?
C902 N903 C904 111.3(11) . . ?
C904 N903 K2 110.5(6) . . ?
C904 N903 C901 110.3(10) . . ?
C905 N906 K2 111.3(6) . . ?
C907 N906 K2 100.2(6) . . ?
C907 N906 C905 111.7(9) . . ?
C907 N906 C908 109.9(9) . . ?
C908 N906 K2 116.8(6) . . ?
C908 N906 C905 106.9(8) . . ?
C909 N911 K2 120.8(6) . . ?
C909 N911 C910 108.2(9) . . ?
C909 N911 C917 102.7(11) . . ?
C910 N911 K2 93.2(6) . . ?
C910 N911 C917 117.3(12) . . ?
C912 N911 K2 106.9(15) . . ?
C912 N911 C909 123.6(16) . . ?
C912 N911 C910 96.7(15) . . ?
C917 N911 K2 115.2(9) . . ?
C913 N914 K2 108.4(14) . . ?
C913 N914 C915 124(4) . . ?
C913 N914 C916 109(2) . . ?
C915 N914 K2 107(2) . . ?
C916 N914 K2 98.2(16) . . ?
C916 N914 C915 107(4) . . ?
C918 N914 K2 108.3(8) . . ?
C919 N914 K2 104.0(11) . . ?
C919 N914 C918 110.0(14) . . ?
C920 N914 K2 121.9(14) . . ?
C920 N914 C918 103(2) . . ?
C920 N914 C919 109.4(17) . . ?
C921 N923 K2 103.5(9) . . ?
C921 N923 C922 107.3(11) . . ?
C921 N923 C924 112.3(13) . . ?
C922 N923 K2 114.6(7) . . ?
C922 N923 C924 108.2(11) . . ?
C924 N923 K2 110.9(7) . . ?
C925 N931 K2 107.2(11) . . ?
C925 N931 C927 110(2) . . ?
C926 N931 K2 116.6(13) . . ?
C926 N931 C925 111.5(19) . . ?
C926 N931 C927 109(2) . . ?
C927 N931 K2 102.8(15) . . ?
C928 N931 K2 117.0(18) . . ?
C928 N931 C929 104(3) . . ?
C929 N931 K2 108.0(18) . . ?
C930 N931 K2 112(3) . . ?
C930 N931 C928 110(3) . . ?
C930 N931 C929 105(3) . . ?
N903 C901 H90A 109.5 . . ?
N903 C901 H90B 109.5 . . ?
N903 C901 H90C 109.5 . . ?
H90A C901 H90B 109.5 . . ?
H90A C901 H90C 109.5 . . ?
H90B C901 H90C 109.5 . . ?
N903 C902 H90D 109.5 . . ?
N903 C902 H90E 109.5 . . ?
N903 C902 H90F 109.5 . . ?
H90D C902 H90E 109.5 . . ?
H90D C902 H90F 109.5 . . ?
H90E C902 H90F 109.5 . . ?
N903 C904 H90G 108.4 . . ?
N903 C904 H90H 108.4 . . ?
N903 C904 C905 115.5(10) . . ?
H90G C904 H90H 107.5 . . ?
C905 C904 H90G 108.4 . . ?
C905 C904 H90H 108.4 . . ?
N906 C905 C904 113.0(9) . . ?
N906 C905 H90I 109.0 . . ?
N906 C905 H90J 109.0 . . ?
C904 C905 H90I 109.0 . . ?
C904 C905 H90J 109.0 . . ?
H90I C905 H90J 107.8 . . ?
N906 C907 H90K 109.5 . . ?
N906 C907 H90L 109.5 . . ?
N906 C907 H90M 109.5 . . ?
H90K C907 H90L 109.5 . . ?
H90K C907 H90M 109.5 . . ?
H90L C907 H90M 109.5 . . ?
N906 C908 H90N 109.5 . . ?
N906 C908 H90O 109.5 . . ?
N906 C908 H90P 109.5 . . ?
H90N C908 H90O 109.5 . . ?
H90N C908 H90P 109.5 . . ?
H90O C908 H90P 109.5 . . ?
N911 C909 H90Q 109.5 . . ?
N911 C909 H90R 109.5 . . ?
N911 C909 H90S 109.5 . . ?
H90Q C909 H90R 109.5 . . ?
H90Q C909 H90S 109.5 . . ?
H90R C909 H90S 109.5 . . ?
N911 C910 H91A 109.5 . . ?
N911 C910 H91B 109.5 . . ?
N911 C910 H91C 109.5 . . ?
H91A C910 H91B 109.5 . . ?
H91A C910 H91C 109.5 . . ?
H91B C910 H91C 109.5 . . ?
N911 C912 H91D 109.6 . . ?
N911 C912 H91E 109.6 . . ?
N911 C912 C913 110(3) . . ?
H91D C912 H91E 108.2 . . ?
C913 C912 H91D 109.6 . . ?
C913 C912 H91E 109.6 . . ?
N914 C913 C912 115(3) . . ?
N914 C913 H91F 108.6 . . ?
N914 C913 H91G 108.6 . . ?
C912 C913 H91F 108.6 . . ?
C912 C913 H91G 108.6 . . ?
H91F C913 H91G 107.6 . . ?
N914 C915 H91H 109.5 . . ?
N914 C915 H91I 109.5 . . ?
N914 C915 H91J 109.5 . . ?
H91H C915 H91I 109.5 . . ?
H91H C915 H91J 109.5 . . ?
H91I C915 H91J 109.5 . . ?
N914 C916 H91K 109.5 . . ?
N914 C916 H91L 109.5 . . ?
N914 C916 H91M 109.5 . . ?
H91K C916 H91L 109.5 . . ?
H91K C916 H91M 109.5 . . ?
H91L C916 H91M 109.5 . . ?
N911 C917 H91N 109.6 . . ?
N911 C917 H91O 109.6 . . ?
N911 C917 C918 110.2(15) . . ?
H91N C917 H91O 108.1 . . ?
C918 C917 H91N 109.6 . . ?
C918 C917 H91O 109.6 . . ?
N914 C918 H91P 109.7 . . ?
N914 C918 H91Q 109.7 . . ?
C917 C918 N914 110.0(16) . . ?
C917 C918 H91P 109.7 . . ?
C917 C918 H91Q 109.7 . . ?
H91P C918 H91Q 108.2 . . ?
N914 C919 H91R 109.5 . . ?
N914 C919 H91S 109.5 . . ?
N914 C919 H91T 109.5 . . ?
H91R C919 H91S 109.5 . . ?
H91R C919 H91T 109.5 . . ?
H91S C919 H91T 109.5 . . ?
N914 C920 H92A 109.5 . . ?
N914 C920 H92B 109.5 . . ?
N914 C920 H92C 109.5 . . ?
H92A C920 H92B 109.5 . . ?
H92A C920 H92C 109.5 . . ?
H92B C920 H92C 109.5 . . ?
N923 C921 H92D 109.5 . . ?
N923 C921 H92E 109.5 . . ?
N923 C921 H92F 109.5 . . ?
H92D C921 H92E 109.5 . . ?
H92D C921 H92F 109.5 . . ?
H92E C921 H92F 109.5 . . ?
N923 C922 H92G 109.5 . . ?
N923 C922 H92H 109.5 . . ?
N923 C922 H92I 109.5 . . ?
H92G C922 H92H 109.5 . . ?
H92G C922 H92I 109.5 . . ?
H92H C922 H92I 109.5 . . ?
N923 C924 H92J 108.7 . . ?
N923 C924 H92K 108.7 . . ?
N923 C924 H92L 106.1 . . ?
N923 C924 H92M 106.1 . . ?
H92J C924 H92K 107.6 . . ?
H92L C924 H92M 106.3 . . ?
C925 C924 N923 114.3(14) . . ?
C925 C924 H92J 108.7 . . ?
C925 C924 H92K 108.7 . . ?
C928 C924 N923 124.8(18) . . ?
C928 C924 H92L 106.1 . . ?
C928 C924 H92M 106.1 . . ?
N931 C925 H92N 109.1 . . ?
N931 C925 H92O 109.1 . . ?
C924 C925 N931 112.6(18) . . ?
C924 C925 H92N 109.1 . . ?
C924 C925 H92O 109.1 . . ?
H92N C925 H92O 107.8 . . ?
N931 C926 H92P 109.5 . . ?
N931 C926 H92Q 109.5 . . ?
N931 C926 H92R 109.5 . . ?
H92P C926 H92Q 109.5 . . ?
H92P C926 H92R 109.5 . . ?
H92Q C926 H92R 109.5 . . ?
N931 C927 H92S 109.5 . . ?
N931 C927 H92T 109.5 . . ?
N931 C927 H92U 109.5 . . ?
H92S C927 H92T 109.5 . . ?
H92S C927 H92U 109.5 . . ?
H92T C927 H92U 109.5 . . ?
N931 C928 C924 124(3) . . ?
N931 C928 H92V 106.4 . . ?
N931 C928 H92W 106.4 . . ?
C924 C928 H92V 106.4 . . ?
C924 C928 H92W 106.4 . . ?
H92V C928 H92W 106.4 . . ?
N931 C929 H 109.5 . . ?
N931 C929 H92X 109.5 . . ?
N931 C929 H92Y 109.5 . . ?
H C929 H92X 109.5 . . ?
H C929 H92Y 109.5 . . ?
H92X C929 H92Y 109.5 . . ?
N931 C930 H93A 109.5 . . ?
N931 C930 H93B 109.5 . . ?
N931 C930 H93C 109.5 . . ?
H93A C930 H93B 109.5 . . ?
H93A C930 H93C 109.5 . . ?
H93B C930 H93C 109.5 . . ?

loop_
_geom_bond_atom_site_label_1
_geom_bond_atom_site_label_2
_geom_bond_distance
_geom_bond_site_symmetry_2
_geom_bond_publ_flag
Sn1 Sn2 2.9447(8) . ?
Sn1 Sn3 2.9312(7) . ?
Sn1 Sn4 2.9284(7) . ?
Sn1 Si1 2.641(2) . ?
Sn2 Sn6 2.9662(7) . ?
Sn2 Sn7 2.9662(7) . ?
Sn2 Sn8 3.1694(8) . ?
Sn3 Sn5 2.9632(7) . ?
Sn3 Sn6 2.9467(8) . ?
Sn3 Sn10 3.2119(8) . ?
Sn4 Sn5 2.9402(7) . ?
Sn4 Sn7 2.9448(8) . ?
Sn4 Sn9 3.2478(8) . ?
Sn5 Sn9 2.9981(7) . ?
Sn5 Sn10 3.0076(7) . ?
Sn5 Si5 2.675(2) . ?
Sn6 Sn8 2.9833(8) . ?
Sn6 Sn10 3.0351(8) . ?
Sn6 Si6 2.678(2) . ?
Sn7 Sn8 2.9852(8) . ?
Sn7 Sn9 3.0004(8) . ?
Sn7 Si7 2.675(2) . ?
Sn8 Sn9 3.0291(8) . ?
Sn8 Sn10 3.0309(8) . ?
Sn8 K1 3.5675(19) . ?
Sn9 Sn10 3.0222(8) . ?
Sn9 K1 4.064(2) . ?
Sn10 K1 3.895(2) . ?
K1 N802 2.774(8) . ?
K1 N806 2.835(8) . ?
Si1 Si11 2.352(3) . ?
Si1 Si12 2.342(3) . ?
Si1 Si13 2.344(3) . ?
Si5 Si51 2.337(3) . ?
Si5 Si52 2.343(3) . ?
Si5 Si53 2.354(3) . ?
Si6 Si61 2.340(3) . ?
Si6 Si62 2.352(3) . ?
Si6 Si63 2.369(14) . ?
Si6 Si64 2.317(19) . ?
Si7 Si71 2.350(3) . ?
Si7 Si72 2.412(5) . ?
Si7 Si73 2.291(4) . ?
Si7 Si74 2.015(13) . ?
Si7 Si75 2.691(14) . ?
Si11 C111 1.874(9) . ?
Si11 C112 2.100(11) . ?
Si11 C113 1.833(14) . ?
Si12 C121 1.881(8) . ?
Si12 C122 1.874(9) . ?
Si12 C123 1.888(10) . ?
Si13 C131 1.867(8) . ?
Si13 C132 1.861(9) . ?
Si13 C133 1.874(8) . ?
Si51 C511 1.862(11) . ?
Si51 C512 1.869(11) . ?
Si51 C513 1.879(9) . ?
Si52 C521 1.876(13) . ?
Si52 C522 1.855(9) . ?
Si52 C523 1.865(14) . ?
Si53 C531 1.892(10) . ?
Si53 C532 1.912(10) . ?
Si53 C533 1.888(10) . ?
Si61 C611 1.911(12) . ?
Si61 C612 1.868(11) . ?
Si61 C613 1.875(10) . ?
Si62 C621 1.854(11) . ?
Si62 C622 1.895(9) . ?
Si62 C623 1.871(11) . ?
Si63 C631 1.80(2) . ?
Si63 C632 2.20(2) . ?
Si63 C633 1.75(2) . ?
Si64 C641 2.36(4) . ?
Si64 C642 1.57(3) . ?
Si64 C643 2.05(4) . ?
Si71 C711 1.885(11) . ?
Si71 C712 1.863(10) . ?
Si71 C713 1.872(13) . ?
Si72 C721 1.876(14) . ?
Si72 C722 1.893(16) . ?
Si72 C723 1.84(2) . ?
Si73 C731 1.827(12) . ?
Si73 C732 1.898(14) . ?
Si73 C733 1.921(13) . ?
Si74 C741 1.963(19) . ?
Si74 C742 1.974(18) . ?
Si74 C746 1.98(2) . ?
Si75 C731 2.300(18) . ?
Si75 C751 1.88(4) . ?
Si75 C752 1.84(4) . ?
N802 C801 1.438(18) . ?
N802 C803 1.425(14) . ?
N802 C804 1.59(2) . ?
N802 C810 1.42(4) . ?
N802 C811 1.44(2) . ?
N806 C805 1.456(15) . ?
N806 C807 1.473(15) . ?
N806 C808 1.450(12) . ?
N806 C809 1.480(19) . ?
C111 H11A 0.9800 . ?
C111 H11B 0.9800 . ?
C111 H11C 0.9800 . ?
C112 H11D 0.9800 . ?
C112 H11E 0.9800 . ?
C112 H11F 0.9800 . ?
C113 C114 1.583(17) . ?
C113 C115 1.556(15) . ?
C113 C116 1.513(15) . ?
C114 H11G 0.9800 . ?
C114 H11H 0.9800 . ?
C114 H11I 0.9800 . ?
C115 H11J 0.9800 . ?
C115 H11K 0.9800 . ?
C115 H11L 0.9800 . ?
C116 H11M 0.9800 . ?
C116 H11N 0.9800 . ?
C116 H11O 0.9800 . ?
C121 K1 3.288(8) 2_645 ?
C121 H12C 0.9800 . ?
C121 H12A 0.9800 . ?
C121 H12B 0.9800 . ?
C122 H12D 0.9800 . ?
C122 H12E 0.9800 . ?
C122 H12F 0.9800 . ?
C123 H12G 0.9800 . ?
C123 H12H 0.9800 . ?
C123 H12I 0.9800 . ?
C131 H13A 0.9800 . ?
C131 H13B 0.9800 . ?
C131 H13C 0.9800 . ?
C132 H13D 0.9800 . ?
C132 H13E 0.9800 . ?
C132 H13F 0.9800 . ?
C133 H13G 0.9800 . ?
C133 H13H 0.9800 . ?
C133 H13I 0.9800 . ?
C511 H51A 0.9800 . ?
C511 H51B 0.9800 . ?
C511 H51C 0.9800 . ?
C512 H51D 0.9800 . ?
C512 H51E 0.9800 . ?
C512 H51F 0.9800 . ?
C513 H51G 0.9800 . ?
C513 H51H 0.9800 . ?
C513 H51I 0.9800 . ?
C521 H52A 0.9800 . ?
C521 H52B 0.9800 . ?
C521 H52C 0.9800 . ?
C522 H52D 0.9800 . ?
C522 H52E 0.9800 . ?
C522 H52F 0.9800 . ?
C523 H52G 0.9800 . ?
C523 H52H 0.9800 . ?
C523 H52I 0.9800 . ?
C531 H53A 0.9800 . ?
C531 H53B 0.9800 . ?
C531 H53C 0.9800 . ?
C532 H53D 0.9800 . ?
C532 H53E 0.9800 . ?
C532 H53F 0.9800 . ?
C533 C534 1.555(15) . ?
C533 C535 1.534(16) . ?
C533 C536 1.528(13) . ?
C534 H53G 0.9800 . ?
C534 H53H 0.9800 . ?
C534 H53I 0.9800 . ?
C535 H53J 0.9800 . ?
C535 H53K 0.9800 . ?
C535 H53L 0.9800 . ?
C536 H53M 0.9800 . ?
C536 H53N 0.9800 . ?
C536 H53O 0.9800 . ?
C611 H61A 0.9800 . ?
C611 H61B 0.9800 . ?
C611 H61C 0.9800 . ?
C612 H61D 0.9800 . ?
C612 H61E 0.9800 . ?
C612 H61F 0.9800 . ?
C613 H61G 0.9800 . ?
C613 H61H 0.9800 . ?
C613 H61I 0.9800 . ?
C621 H62A 0.9800 . ?
C621 H62B 0.9800 . ?
C621 H62C 0.9800 . ?
C622 H62D 0.9800 . ?
C622 H62E 0.9800 . ?
C622 H62F 0.9800 . ?
C623 H62G 0.9800 . ?
C623 H62H 0.9800 . ?
C623 H62I 0.9800 . ?
C631 H63A 0.9800 . ?
C631 H63B 0.9800 . ?
C631 H63C 0.9800 . ?
C632 H63D 0.9800 . ?
C632 H63E 0.9800 . ?
C632 H63F 0.9800 . ?
C633 C634 1.551(17) . ?
C633 C635 1.564(19) . ?
C633 C636 1.592(17) . ?
C634 H63G 0.9800 . ?
C634 H63H 0.9800 . ?
C634 H63I 0.9800 . ?
C635 H63J 0.9800 . ?
C635 H63K 0.9800 . ?
C635 H63L 0.9800 . ?
C636 H63M 0.9800 . ?
C636 H63N 0.9800 . ?
C636 H63O 0.9800 . ?
C641 H64A 0.9800 . ?
C641 H64B 0.9800 . ?
C641 H64C 0.9800 . ?
C642 H64D 0.9800 . ?
C642 H64E 0.9800 . ?
C642 H64F 0.9800 . ?
C643 C644 1.58(2) . ?
C643 C645 1.578(19) . ?
C643 C646 1.34(7) . ?
C644 H64G 0.9800 . ?
C644 H64H 0.9800 . ?
C644 H64I 0.9800 . ?
C645 H64J 0.9800 . ?
C645 H64K 0.9800 . ?
C645 H64L 0.9800 . ?
C646 H64M 0.9800 . ?
C646 H64N 0.9800 . ?
C646 H64O 0.9800 . ?
C711 H71A 0.9800 . ?
C711 H71B 0.9800 . ?
C711 H71C 0.9800 . ?
C712 H71D 0.9800 . ?
C712 H71E 0.9800 . ?
C712 H71F 0.9800 . ?
C713 H71G 0.9800 . ?
C713 H71H 0.9800 . ?
C713 H71I 0.9800 . ?
C721 H72A 0.9800 . ?
C721 H72B 0.9800 . ?
C721 H72C 0.9800 . ?
C722 H72D 0.9800 . ?
C722 H72E 0.9800 . ?
C722 H72F 0.9800 . ?
C723 H72G 0.9800 . ?
C723 H72H 0.9800 . ?
C723 H72I 0.9800 . ?
C731 H73A 0.9800 . ?
C731 H73B 0.9800 . ?
C731 H73C 0.9800 . ?
C731 H73D 0.9800 . ?
C731 H73E 0.9800 . ?
C731 H73F 0.9800 . ?
C732 H73G 0.9800 . ?
C732 H73H 0.9800 . ?
C732 H73I 0.9800 . ?
C733 C734 1.512(14) . ?
C733 C735 1.518(15) . ?
C733 C736 1.516(14) . ?
C734 H73J 0.9800 . ?
C734 H73K 0.9800 . ?
C734 H73L 0.9800 . ?
C735 H73M 0.9800 . ?
C735 H73N 0.9800 . ?
C735 H73O 0.9800 . ?
C736 H73P 0.9800 . ?
C736 H73Q 0.9800 . ?
C736 H73R 0.9800 . ?
C741 H74D 0.9800 . ?
C741 H74E 0.9800 . ?
C741 H74F 0.9800 . ?
C742 C743 1.538(19) . ?
C742 C744 1.537(19) . ?
C742 C745 1.535(19) . ?
C743 H74G 0.9800 . ?
C743 H74H 0.9800 . ?
C743 H74I 0.9800 . ?
C744 H74J 0.9800 . ?
C744 H74K 0.9800 . ?
C744 H74L 0.9800 . ?
C745 H74M 0.9800 . ?
C745 H74N 0.9800 . ?
C745 H74O 0.9800 . ?
C746 H74A 0.9800 . ?
C746 H74B 0.9800 . ?
C746 H74C 0.9800 . ?
C751 H75A 0.9800 . ?
C751 H75B 0.9800 . ?
C751 H75C 0.9800 . ?
C752 H75D 0.9800 . ?
C752 H75E 0.9800 . ?
C752 H75F 0.9800 . ?
C801 H80A 0.9800 . ?
C801 H80B 0.9800 . ?
C801 H80C 0.9800 . ?
C803 H80D 0.9800 . ?
C803 H80E 0.9800 . ?
C803 H80F 0.9800 . ?
C804 H80G 0.9900 . ?
C804 H80H 0.9900 . ?
C804 C805 1.49(3) . ?
C805 H80I 0.9900 . ?
C805 H80J 0.9900 . ?
C807 H80K 0.9800 . ?
C807 H80L 0.9800 . ?
C807 H80M 0.9800 . ?
C808 H80N 0.9800 . ?
C808 H80O 0.9800 . ?
C808 H80P 0.9800 . ?
C809 H80Q 0.9900 . ?
C809 H80R 0.9900 . ?
C809 C810 1.45(6) . ?
C810 H81A 0.9900 . ?
C810 H81B 0.9900 . ?
C811 H81E 0.9800 . ?
C811 H81C 0.9800 . ?
C811 H81D 0.9800 . ?
K2 N903 2.964(8) . ?
K2 N906 2.895(8) . ?
K2 N911 2.945(8) . ?
K2 N914 2.922(8) . ?
K2 N923 2.997(8) . ?
K2 N931 2.924(13) . ?
N903 C901 1.457(13) . ?
N903 C902 1.445(16) . ?
N903 C904 1.457(16) . ?
N906 C905 1.474(13) . ?
N906 C907 1.440(13) . ?
N906 C908 1.462(12) . ?
N911 C909 1.451(13) . ?
N911 C910 1.465(14) . ?
N911 C912 1.45(3) . ?
N911 C917 1.50(2) . ?
N914 C913 1.37(3) . ?
N914 C915 1.52(7) . ?
N914 C916 1.51(5) . ?
N914 C918 1.57(2) . ?
N914 C919 1.45(3) . ?
N914 C920 1.41(4) . ?
N923 C921 1.399(15) . ?
N923 C922 1.447(15) . ?
N923 C924 1.458(16) . ?
N931 C925 1.48(3) . ?
N931 C926 1.37(2) . ?
N931 C927 1.51(3) . ?
N931 C928 1.33(4) . ?
N931 C929 1.74(5) . ?
N931 C930 1.32(5) . ?
C901 H90A 0.9800 . ?
C901 H90B 0.9800 . ?
C901 H90C 0.9800 . ?
C902 H90D 0.9800 . ?
C902 H90E 0.9800 . ?
C902 H90F 0.9800 . ?
C904 H90G 0.9900 . ?
C904 H90H 0.9900 . ?
C904 C905 1.496(16) . ?
C905 H90I 0.9900 . ?
C905 H90J 0.9900 . ?
C907 H90K 0.9800 . ?
C907 H90L 0.9800 . ?
C907 H90M 0.9800 . ?
C908 H90N 0.9800 . ?
C908 H90O 0.9800 . ?
C908 H90P 0.9800 . ?
C909 H90Q 0.9800 . ?
C909 H90R 0.9800 . ?
C909 H90S 0.9800 . ?
C910 H91A 0.9800 . ?
C910 H91B 0.9800 . ?
C910 H91C 0.9800 . ?
C912 H91D 0.9900 . ?
C912 H91E 0.9900 . ?
C912 C913 1.48(5) . ?
C913 H91F 0.9900 . ?
C913 H91G 0.9900 . ?
C915 H91H 0.9800 . ?
C915 H91I 0.9800 . ?
C915 H91J 0.9800 . ?
C916 H91K 0.9800 . ?
C916 H91L 0.9800 . ?
C916 H91M 0.9800 . ?
C917 H91N 0.9900 . ?
C917 H91O 0.9900 . ?
C917 C918 1.50(3) . ?
C918 H91P 0.9900 . ?
C918 H91Q 0.9900 . ?
C919 H91R 0.9800 . ?
C919 H91S 0.9800 . ?
C919 H91T 0.9800 . ?
C920 H92A 0.9800 . ?
C920 H92B 0.9800 . ?
C920 H92C 0.9800 . ?
C921 H92D 0.9800 . ?
C921 H92E 0.9800 . ?
C921 H92F 0.9800 . ?
C922 H92G 0.9800 . ?
C922 H92H 0.9800 . ?
C922 H92I 0.9800 . ?
C924 H92J 0.9900 . ?
C924 H92K 0.9900 . ?
C924 H92L 0.9900 . ?
C924 H92M 0.9900 . ?
C924 C925 1.45(3) . ?
C924 C928 1.43(4) . ?
C925 H92N 0.9900 . ?
C925 H92O 0.9900 . ?
C926 H92P 0.9800 . ?
C926 H92Q 0.9800 . ?
C926 H92R 0.9800 . ?
C927 H92S 0.9800 . ?
C927 H92T 0.9800 . ?
C927 H92U 0.9800 . ?
C928 H92V 0.9900 . ?
C928 H92W 0.9900 . ?
C929 H 0.9800 . ?
C929 H92X 0.9800 . ?
C929 H92Y 0.9800 . ?
C930 H93A 0.9800 . ?
C930 H93B 0.9800 . ?
C930 H93C 0.9800 . ?

loop_
_platon_squeeze_void_nr
_platon_squeeze_void_average_x
_platon_squeeze_void_average_y
_platon_squeeze_void_average_z
_platon_squeeze_void_volume
_platon_squeeze_void_count_electrons
_platon_squeeze_void_content
1 0.000 0.000 0.000 15 1 ' '
2 0.000 0.000 0.500 113 45 ' '
3 0.000 0.500 1.000 67 31 ' '
4 0.500 0.500 1.000 113 46 ' '
5 0.500 1.000 0.500 67 31 ' '
6 0.500 0.500 0.500 15 1 ' '
